data_4118413
loop_
_publ_author_name
'Boris Kosog'
'Christos E. Kefalidis'
'Frank W. Heinemann'
'Laurent Maron'
'Karsten Meyer'

_publ_contact_author
;                                                                               
        Prof. Dr. K. Meyer       
        Department of Chemistry and Pharmacy
        Inorganic Chemistry
        Universit\"at Erlangen-N\"urnberg                   
        Egerlandstr. 1                                     
        D-91058 Erlangen                               
        Bundesrepublik Deutschland                             
;
_publ_contact_author_email Karsten.Meyer@chemie.uni-erlangen.de
_publ_contact_author_fax '049 9131 852-7367'
_publ_contact_author_phone '049 9131 852-7360'
_publ_section_title
;
 Uranium(III)-Mediated C-C-Coupling of Terminal Alkynes: Formation of
 Dinuclear Uranium(IV) Vinyl Complexes
;
_journal_name_full 'Journal of the American Chemical Society'
_journal_page_first 12792
_journal_page_last 12797
_journal_paper_doi 10.1021/ja3047393
_journal_volume 134
_journal_year 2012
_chemical_formula_moiety 'C120 H152 N2 O6 U2, C4 H10 O2'
_chemical_formula_sum 'C124 H162 N2 O8 U2'
_chemical_formula_weight 2284.62
_chemical_name_systematic
; 
 ? 
;
_space_group_IT_number 2
_symmetry_cell_setting triclinic
_symmetry_space_group_name_Hall '-P 1'
_symmetry_space_group_name_H-M 'P -1'
_atom_sites_solution_hydrogens geom
_atom_sites_solution_primary direct
_atom_sites_solution_secondary difmap
_audit_creation_method SHELXL-97
_cell_angle_alpha 102.031(5)
_cell_angle_beta 101.942(9)
_cell_angle_gamma 91.137(8)
_cell_formula_units_Z 2
_cell_length_a 15.308(2)
_cell_length_b 16.2270(8)
_cell_length_c 22.224(3)
_cell_measurement_reflns_used 379
_cell_measurement_temperature 150(2)
_cell_measurement_theta_max 20.00
_cell_measurement_theta_min 6.00
_cell_volume 5270.9(10)
_computing_cell_refinement 'EVALCCD (Duisenberg, 2003)'
_computing_data_collection 'COLLECT (Bruker-Nonius, 2002)'
_computing_data_reduction 'EVALCCD (Duisenberg, 2003)'
_computing_molecular_graphics 'SHELXTL 6.12 (Bruker AXS, 2002)'
_computing_publication_material 'SHELXTL 6.12 (Bruker AXS, 2002)'
_computing_structure_refinement 'SHELXTL 6.12 (Bruker AXS, 2002)'
_computing_structure_solution 'SHELXTL 6.12 (Bruker AXS, 2002)'
_diffrn_ambient_temperature 150(2)
_diffrn_detector_area_resol_mean 9
_diffrn_measured_fraction_theta_full 0.991
_diffrn_measured_fraction_theta_max 0.991
_diffrn_measurement_device_type 'Bruker-Nonius KappaCCD'
_diffrn_measurement_method
;
 \f- and \w-rotations with 1.50 \% and 75 sec per frame
;
_diffrn_radiation_monochromator graphite
_diffrn_radiation_source 'fine-focus sealed tube'
_diffrn_radiation_type MoK\a
_diffrn_radiation_wavelength 0.71073
_diffrn_reflns_av_R_equivalents 0.0868
_diffrn_reflns_av_sigmaI/netI 0.0621
_diffrn_reflns_limit_h_max 21
_diffrn_reflns_limit_h_min -21
_diffrn_reflns_limit_k_max 22
_diffrn_reflns_limit_k_min -22
_diffrn_reflns_limit_l_max 30
_diffrn_reflns_limit_l_min -30
_diffrn_reflns_number 161847
_diffrn_reflns_theta_full 29.50
_diffrn_reflns_theta_max 29.50
_diffrn_reflns_theta_min 5.80
_exptl_absorpt_coefficient_mu 3.128
_exptl_absorpt_correction_T_max 1.0
_exptl_absorpt_correction_T_min 0.810
_exptl_absorpt_correction_type multi-scan
_exptl_absorpt_process_details 'SADABS, Bruker-AXS, 2002'
_exptl_crystal_colour brown
_exptl_crystal_density_diffrn 1.439
_exptl_crystal_description prism
_exptl_crystal_F_000 2336
_exptl_crystal_size_max 0.25
_exptl_crystal_size_mid 0.12
_exptl_crystal_size_min 0.07
_refine_diff_density_max 1.478
_refine_diff_density_min -1.365
_refine_diff_density_rms 0.127
_refine_ls_extinction_method none
_refine_ls_goodness_of_fit_ref 1.006
_refine_ls_hydrogen_treatment constr
_refine_ls_matrix_type full
_refine_ls_number_parameters 1288
_refine_ls_number_reflns 29117
_refine_ls_number_restraints 89
_refine_ls_restrained_S_all 1.015
_refine_ls_R_factor_all 0.0653
_refine_ls_R_factor_gt 0.0363
_refine_ls_shift/su_max 0.004
_refine_ls_shift/su_mean 0.000
_refine_ls_structure_factor_coef Fsqd
_refine_ls_weighting_details 'calc w=1/[\s^2^(Fo^2^)+(0.0244P)^2^+9.2023P] where P=(Fo^2^+2Fc^2^)/3'
_refine_ls_weighting_scheme calc
_refine_ls_wR_factor_gt 0.0711
_refine_ls_wR_factor_ref 0.0802
_reflns_number_gt 21474
_reflns_number_total 29117
_reflns_threshold_expression >2sigma(I)
_cod_data_source_file ja3047393_4.cif
_cod_data_source_block bk1114
_cod_original_cell_volume 5270.9(11)
_cod_original_sg_symbol_Hall -P1
_cod_database_code 4118413

loop_
_symmetry_equiv_pos_as_xyz
'x, y, z'
'-x, -y, -z'

loop_
_atom_site_label
_atom_site_type_symbol
_atom_site_fract_x
_atom_site_fract_y
_atom_site_fract_z
_atom_site_U_iso_or_equiv
_atom_site_adp_type
_atom_site_occupancy
_atom_site_symmetry_multiplicity
_atom_site_calc_flag
_atom_site_refinement_flags
_atom_site_disorder_assembly
_atom_site_disorder_group
U1 U 0.846699(8) 0.347878(7) 0.270356(5) 0.01387(3) Uani 1 1 d . . .
U2 U 0.773994(9) 0.117165(7) 0.264997(6) 0.01474(3) Uani 1 1 d . . .
O1 O 0.74828(16) 0.42066(14) 0.30977(11) 0.0168(5) Uani 1 1 d . . .
O2 O 0.98289(16) 0.32770(14) 0.26519(10) 0.0162(5) Uani 1 1 d . . .
O3 O 0.85434(16) 0.45124(14) 0.22328(11) 0.0177(5) Uani 1 1 d . . .
O4 O 0.83757(16) 0.24221(14) 0.33422(10) 0.0164(5) Uani 1 1 d . . .
O5 O 0.78765(17) 0.01799(14) 0.18834(11) 0.0189(5) Uani 1 1 d . . .
O6 O 0.77160(17) 0.04023(14) 0.33399(11) 0.0202(5) Uani 1 1 d . . .
N1 N 0.94377(19) 0.45595(16) 0.36113(12) 0.0143(6) Uani 1 1 d . . .
N2 N 0.9395(2) 0.08482(17) 0.29247(13) 0.0163(6) Uani 1 1 d . . .
C1 C 0.8932(2) 0.4747(2) 0.41317(15) 0.0167(7) Uani 1 1 d . . .
H1A H 0.9348 0.5075 0.4513 0.020 Uiso 1 1 calc R . .
H1B H 0.8767 0.4203 0.4227 0.020 Uiso 1 1 calc R . .
C2 C 0.8097(2) 0.5219(2) 0.40248(16) 0.0175(7) Uani 1 1 d . . .
C3 C 0.7381(2) 0.4926(2) 0.35054(15) 0.0160(7) Uani 1 1 d . . .
C4 C 0.6595(2) 0.5371(2) 0.34299(15) 0.0166(7) Uani 1 1 d . . .
C5 C 0.6542(3) 0.6054(2) 0.39178(17) 0.0214(7) Uani 1 1 d . . .
H5A H 0.6006 0.6342 0.3887 0.026 Uiso 1 1 calc R . .
C6 C 0.7226(3) 0.6340(2) 0.44464(17) 0.0226(8) Uani 1 1 d . . .
C7 C 0.8011(3) 0.5924(2) 0.44853(16) 0.0208(7) Uani 1 1 d . . .
H7A H 0.8500 0.6122 0.4831 0.025 Uiso 1 1 calc R . .
C8 C 1.0268(2) 0.4187(2) 0.38981(15) 0.0165(7) Uani 1 1 d . . .
H8A H 1.0081 0.3674 0.4027 0.020 Uiso 1 1 calc R . .
H8B H 1.0564 0.4595 0.4288 0.020 Uiso 1 1 calc R . .
C9 C 1.0959(2) 0.3950(2) 0.35113(15) 0.0162(7) Uani 1 1 d . . .
C10 C 1.0722(2) 0.3484(2) 0.28920(15) 0.0155(7) Uani 1 1 d . . .
C11 C 1.1390(2) 0.3241(2) 0.25519(16) 0.0188(7) Uani 1 1 d . . .
C12 C 1.2280(3) 0.3422(2) 0.28874(18) 0.0247(8) Uani 1 1 d . . .
H12A H 1.2740 0.3238 0.2672 0.030 Uiso 1 1 calc R . .
C13 C 1.2534(3) 0.3849(2) 0.35076(18) 0.0245(8) Uani 1 1 d . . .
C14 C 1.1852(2) 0.4128(2) 0.38117(17) 0.0203(7) Uani 1 1 d . . .
H14A H 1.2000 0.4448 0.4233 0.024 Uiso 1 1 calc R . .
C15 C 0.9636(3) 0.5347(2) 0.34041(15) 0.0181(7) Uani 1 1 d . . .
H15A H 1.0117 0.5688 0.3736 0.022 Uiso 1 1 calc R . .
H15B H 0.9096 0.5674 0.3385 0.022 Uiso 1 1 calc R . .
C16 C 0.9918(2) 0.5265(2) 0.27777(15) 0.0163(7) Uani 1 1 d . . .
C17 C 0.9303(2) 0.4937(2) 0.22072(15) 0.0159(7) Uani 1 1 d . . .
C18 C 0.9477(2) 0.5057(2) 0.16271(15) 0.0164(7) Uani 1 1 d . . .
C19 C 1.0324(3) 0.5409(2) 0.16493(17) 0.0209(7) Uani 1 1 d . . .
H19A H 1.0465 0.5478 0.1265 0.025 Uiso 1 1 calc R . .
C20 C 1.0974(3) 0.5667(2) 0.22008(17) 0.0227(8) Uani 1 1 d . . .
C21 C 1.0748(2) 0.5612(2) 0.27666(16) 0.0193(7) Uani 1 1 d . . .
H21A H 1.1169 0.5815 0.3152 0.023 Uiso 1 1 calc R . .
C22 C 0.5862(2) 0.5162(2) 0.28280(16) 0.0182(7) Uani 1 1 d . . .
C23 C 0.5564(3) 0.5086(3) 0.16494(19) 0.0316(9) Uani 1 1 d . . .
H23A H 0.5844 0.5163 0.1294 0.038 Uiso 1 1 calc R . .
C24 C 0.4742(3) 0.4063(3) 0.2063(2) 0.0342(10) Uani 1 1 d . . .
H24A H 0.4489 0.3467 0.1977 0.041 Uiso 1 1 calc R . .
C25 C 0.4378(3) 0.5570(2) 0.22352(19) 0.0285(9) Uani 1 1 d . . .
H25A H 0.3889 0.5965 0.2270 0.034 Uiso 1 1 calc R . .
C26 C 0.6273(3) 0.5284(2) 0.22666(17) 0.0240(8) Uani 1 1 d . . .
H26A H 0.6522 0.5874 0.2346 0.029 Uiso 1 1 calc R . .
H26B H 0.6769 0.4907 0.2230 0.029 Uiso 1 1 calc R . .
C27 C 0.5448(3) 0.4247(2) 0.26897(18) 0.0254(8) Uani 1 1 d . . .
H27A H 0.5925 0.3846 0.2662 0.030 Uiso 1 1 calc R . .
H27B H 0.5164 0.4170 0.3037 0.030 Uiso 1 1 calc R . .
C28 C 0.4807(3) 0.5684(3) 0.1698(2) 0.0327(9) Uani 1 1 d . . .
H28A H 0.5049 0.6275 0.1774 0.039 Uiso 1 1 calc R . .
H28B H 0.4353 0.5561 0.1298 0.039 Uiso 1 1 calc R . .
C29 C 0.3989(3) 0.4654(3) 0.2104(2) 0.0343(10) Uani 1 1 d . . .
H29A H 0.3694 0.4574 0.2446 0.041 Uiso 1 1 calc R . .
H29B H 0.3536 0.4526 0.1703 0.041 Uiso 1 1 calc R . .
C30 C 0.5084(3) 0.5751(2) 0.28539(18) 0.0243(8) Uani 1 1 d . . .
H30A H 0.4798 0.5678 0.3202 0.029 Uiso 1 1 calc R . .
H30B H 0.5326 0.6344 0.2945 0.029 Uiso 1 1 calc R . .
C31 C 0.5188(3) 0.4175(3) 0.1527(2) 0.0409(11) Uani 1 1 d . . .
H31A H 0.5677 0.3788 0.1499 0.049 Uiso 1 1 calc R . .
H31B H 0.4745 0.4036 0.1121 0.049 Uiso 1 1 calc R . .
C32 C 0.7131(3) 0.7094(3) 0.49527(19) 0.0343(10) Uani 1 1 d . . .
H32A H 0.7487 0.7032 0.5359 0.052 Uiso 1 1 calc R . .
H32B H 0.6500 0.7128 0.4977 0.052 Uiso 1 1 calc R . .
H32C H 0.7343 0.7610 0.4850 0.052 Uiso 1 1 calc R . .
C33 C 1.1251(2) 0.2778(2) 0.18556(15) 0.0179(7) Uani 1 1 d . . .
C34 C 1.1447(4) 0.1402(3) 0.1127(2) 0.0438(12) Uani 1 1 d . . .
H34A H 1.1636 0.0813 0.1112 0.053 Uiso 1 1 calc R . .
C35 C 1.1764(4) 0.2765(3) 0.0837(2) 0.0453(12) Uani 1 1 d . . .
H35A H 1.2165 0.3064 0.0638 0.054 Uiso 1 1 calc R . .
C36 C 1.0207(3) 0.2277(3) 0.07783(18) 0.0348(10) Uani 1 1 d . . .
H36A H 0.9575 0.2262 0.0540 0.042 Uiso 1 1 calc R . .
C37 C 1.1516(3) 0.1869(2) 0.18181(19) 0.0346(10) Uani 1 1 d . . .
H37A H 1.1119 0.1567 0.2012 0.041 Uiso 1 1 calc R . .
H37B H 1.2138 0.1870 0.2058 0.041 Uiso 1 1 calc R . .
C38 C 1.0278(3) 0.2735(3) 0.14759(18) 0.0336(10) Uani 1 1 d . . .
H38A H 1.0078 0.3314 0.1493 0.040 Uiso 1 1 calc R . .
H38B H 0.9881 0.2429 0.1667 0.040 Uiso 1 1 calc R . .
C39 C 1.2050(3) 0.1878(3) 0.0836(2) 0.0477(13) Uani 1 1 d . . .
H39A H 1.2675 0.1902 0.1076 0.057 Uiso 1 1 calc R . .
H39B H 1.2027 0.1573 0.0397 0.057 Uiso 1 1 calc R . .
C40 C 1.0816(4) 0.2735(3) 0.0480(2) 0.0451(12) Uani 1 1 d . . .
H40A H 1.0769 0.2438 0.0036 0.054 Uiso 1 1 calc R . .
H40B H 1.0630 0.3316 0.0483 0.054 Uiso 1 1 calc R . .
C41 C 1.1838(3) 0.3237(3) 0.1529(2) 0.0361(10) Uani 1 1 d . . .
H41A H 1.2469 0.3275 0.1760 0.043 Uiso 1 1 calc R . .
H41B H 1.1648 0.3818 0.1538 0.043 Uiso 1 1 calc R . .
C42 C 1.0482(4) 0.1382(3) 0.0768(2) 0.0447(12) Uani 1 1 d . . .
H42A H 1.0423 0.1070 0.0327 0.054 Uiso 1 1 calc R . .
H42B H 1.0084 0.1086 0.0966 0.054 Uiso 1 1 calc R . .
C43 C 1.3510(3) 0.3989(3) 0.3837(2) 0.0366(10) Uani 1 1 d . . .
H43A H 1.3813 0.3469 0.3730 0.055 Uiso 1 1 calc R . .
H43B H 1.3560 0.4142 0.4294 0.055 Uiso 1 1 calc R . .
H43C H 1.3790 0.4446 0.3700 0.055 Uiso 1 1 calc R . .
C44 C 0.8746(2) 0.4856(2) 0.10129(15) 0.0177(7) Uani 1 1 d . . .
C45 C 0.7694(3) 0.3744(2) 0.01956(17) 0.0274(9) Uani 1 1 d . . .
H45A H 0.7498 0.3130 0.0072 0.033 Uiso 1 1 calc R . .
C46 C 0.8352(3) 0.4941(2) -0.01409(17) 0.0266(8) Uani 1 1 d . . .
H46A H 0.8591 0.5114 -0.0485 0.032 Uiso 1 1 calc R . .
C47 C 0.7191(3) 0.5199(2) 0.05039(17) 0.0253(8) Uani 1 1 d . . .
H47A H 0.6668 0.5534 0.0580 0.030 Uiso 1 1 calc R . .
C48 C 0.8438(3) 0.3908(2) 0.07991(16) 0.0230(8) Uani 1 1 d . . .
H48A H 0.8954 0.3576 0.0719 0.028 Uiso 1 1 calc R . .
H48B H 0.8213 0.3721 0.1139 0.028 Uiso 1 1 calc R . .
C49 C 0.7932(3) 0.5373(2) 0.11087(16) 0.0203(7) Uani 1 1 d . . .
H49A H 0.7694 0.5223 0.1456 0.024 Uiso 1 1 calc R . .
H49B H 0.8122 0.5982 0.1229 0.024 Uiso 1 1 calc R . .
C50 C 0.8050(3) 0.4000(2) -0.03388(17) 0.0311(9) Uani 1 1 d . . .
H50A H 0.7575 0.3893 -0.0728 0.037 Uiso 1 1 calc R . .
H50B H 0.8560 0.3663 -0.0424 0.037 Uiso 1 1 calc R . .
C51 C 0.7547(3) 0.5453(2) -0.00274(17) 0.0272(9) Uani 1 1 d . . .
H51A H 0.7731 0.6063 0.0087 0.033 Uiso 1 1 calc R . .
H51B H 0.7072 0.5344 -0.0417 0.033 Uiso 1 1 calc R . .
C52 C 0.9089(3) 0.5101(2) 0.04618(16) 0.0240(8) Uani 1 1 d . . .
H52A H 0.9299 0.5706 0.0579 0.029 Uiso 1 1 calc R . .
H52B H 0.9604 0.4767 0.0383 0.029 Uiso 1 1 calc R . .
C53 C 0.6895(3) 0.4257(3) 0.03186(18) 0.0306(9) Uani 1 1 d . . .
H53A H 0.6410 0.4144 -0.0066 0.037 Uiso 1 1 calc R . .
H53B H 0.6662 0.4088 0.0662 0.037 Uiso 1 1 calc R . .
C54 C 1.1895(3) 0.6002(3) 0.2184(2) 0.0366(10) Uani 1 1 d . . .
H54A H 1.1840 0.6474 0.1969 0.055 Uiso 1 1 calc R . .
H54B H 1.2198 0.5552 0.1957 0.055 Uiso 1 1 calc R . .
H54C H 1.2244 0.6197 0.2616 0.055 Uiso 1 1 calc R . .
C55 C 0.9971(2) 0.1633(2) 0.32794(16) 0.0176(7) Uani 1 1 d . . .
H55A H 0.9910 0.2058 0.3014 0.021 Uiso 1 1 calc R . .
H55B H 1.0606 0.1493 0.3361 0.021 Uiso 1 1 calc R . .
C56 C 0.9727(2) 0.2012(2) 0.38979(15) 0.0165(7) Uani 1 1 d . . .
C57 C 0.8902(2) 0.23592(19) 0.39226(15) 0.0155(7) Uani 1 1 d . . .
C58 C 0.8630(3) 0.2605(2) 0.44984(16) 0.0187(7) Uani 1 1 d . . .
C59 C 0.9284(3) 0.2554(2) 0.50394(17) 0.0246(8) Uani 1 1 d . . .
H59A H 0.9130 0.2726 0.5438 0.030 Uiso 1 1 calc R . .
C60 C 1.0126(3) 0.2274(2) 0.50339(17) 0.0257(8) Uani 1 1 d . . .
C61 C 1.0341(3) 0.1982(2) 0.44517(16) 0.0216(7) Uani 1 1 d . . .
H61A H 1.0906 0.1762 0.4431 0.026 Uiso 1 1 calc R . .
C62 C 0.9707(2) 0.0589(2) 0.23164(16) 0.0196(7) Uani 1 1 d . . .
H62A H 0.9538 0.1016 0.2061 0.023 Uiso 1 1 calc R . .
H62B H 1.0369 0.0594 0.2416 0.023 Uiso 1 1 calc R . .
C63 C 0.9342(3) -0.0263(2) 0.19261(16) 0.0198(7) Uani 1 1 d . . .
C64 C 0.8420(2) -0.0437(2) 0.17034(15) 0.0172(7) Uani 1 1 d . . .
C65 C 0.8074(2) -0.1231(2) 0.13191(15) 0.0174(7) Uani 1 1 d . . .
C66 C 0.8698(3) -0.1834(2) 0.12106(16) 0.0216(8) Uani 1 1 d . . .
H66A H 0.8481 -0.2379 0.0966 0.026 Uiso 1 1 calc R . .
C67 C 0.9617(3) -0.1683(2) 0.14388(16) 0.0236(8) Uani 1 1 d . . .
C68 C 0.9932(3) -0.0881(2) 0.17874(16) 0.0224(8) Uani 1 1 d . . .
H68A H 1.0558 -0.0753 0.1933 0.027 Uiso 1 1 calc R . .
C69 C 0.9550(2) 0.0189(2) 0.33086(16) 0.0182(7) Uani 1 1 d . . .
H69A H 0.9603 0.0469 0.3756 0.022 Uiso 1 1 calc R . .
H69B H 1.0132 -0.0047 0.3268 0.022 Uiso 1 1 calc R . .
C70 C 0.8844(2) -0.0539(2) 0.31440(15) 0.0174(7) Uani 1 1 d . . .
C71 C 0.7982(3) -0.0415(2) 0.32378(15) 0.0180(7) Uani 1 1 d . . .
C72 C 0.7397(2) -0.1107(2) 0.32251(15) 0.0178(7) Uani 1 1 d . . .
C73 C 0.7687(3) -0.1913(2) 0.30208(16) 0.0200(7) Uani 1 1 d . . .
H73A H 0.7296 -0.2390 0.2987 0.024 Uiso 1 1 calc R . .
C74 C 0.8510(3) -0.2052(2) 0.28655(15) 0.0192(7) Uani 1 1 d . . .
C75 C 0.9095(3) -0.1354(2) 0.29549(15) 0.0182(7) Uani 1 1 d . . .
H75A H 0.9682 -0.1435 0.2885 0.022 Uiso 1 1 calc R . .
C76 C 0.7702(3) 0.2849(2) 0.46182(16) 0.0210(7) Uani 1 1 d . . .
C77 C 0.6389(3) 0.2332(3) 0.5013(2) 0.0377(11) Uani 1 1 d . . .
H77A H 0.6146 0.1851 0.5160 0.045 Uiso 1 1 calc R . .
C78 C 0.6882(3) 0.3866(3) 0.5307(2) 0.0361(10) Uani 1 1 d . . .
H78A H 0.6962 0.4388 0.5649 0.043 Uiso 1 1 calc R . .
C79 C 0.6114(3) 0.3209(3) 0.4208(2) 0.0328(9) Uani 1 1 d . . .
H79A H 0.5688 0.3301 0.3825 0.039 Uiso 1 1 calc R . .
C80 C 0.7300(3) 0.2125(2) 0.4850(2) 0.0297(9) Uani 1 1 d . . .
H80A H 0.7225 0.1601 0.4517 0.036 Uiso 1 1 calc R . .
H80B H 0.7718 0.2023 0.5227 0.036 Uiso 1 1 calc R . .
C81 C 0.7015(3) 0.2985(3) 0.40396(18) 0.0271(8) Uani 1 1 d . . .
H81A H 0.7249 0.3446 0.3875 0.033 Uiso 1 1 calc R . .
H81B H 0.6926 0.2464 0.3704 0.033 Uiso 1 1 calc R . .
C82 C 0.6519(3) 0.3127(3) 0.5538(2) 0.0403(11) Uani 1 1 d . . .
H82A H 0.6946 0.3033 0.5914 0.048 Uiso 1 1 calc R . .
H82B H 0.5942 0.3261 0.5657 0.048 Uiso 1 1 calc R . .
C83 C 0.6227(3) 0.4014(3) 0.4729(2) 0.0391(11) Uani 1 1 d . . .
H83A H 0.6458 0.4494 0.4583 0.047 Uiso 1 1 calc R . .
H83B H 0.5642 0.4151 0.4835 0.047 Uiso 1 1 calc R . .
C84 C 0.7784(3) 0.3666(2) 0.51413(19) 0.0289(9) Uani 1 1 d . . .
H84A H 0.8215 0.3594 0.5523 0.035 Uiso 1 1 calc R . .
H84B H 0.8018 0.4145 0.4995 0.035 Uiso 1 1 calc R . .
C85 C 0.5732(3) 0.2485(3) 0.4438(2) 0.0386(11) Uani 1 1 d . . .
H85A H 0.5152 0.2628 0.4548 0.046 Uiso 1 1 calc R . .
H85B H 0.5631 0.1967 0.4099 0.046 Uiso 1 1 calc R . .
C86 C 1.0775(3) 0.2233(3) 0.56376(19) 0.0356(10) Uani 1 1 d . . .
H86A H 1.0454 0.2025 0.5920 0.053 Uiso 1 1 calc R . .
H86B H 1.1055 0.2798 0.5842 0.053 Uiso 1 1 calc R . .
H86C H 1.1238 0.1849 0.5542 0.053 Uiso 1 1 calc R . .
C87 C 0.7082(2) -0.1416(2) 0.10105(16) 0.0190(7) Uani 1 1 d . . .
C88 C 0.5806(3) -0.0970(3) 0.0240(2) 0.0342(10) Uani 1 1 d . . .
H88A H 0.5638 -0.0564 -0.0040 0.041 Uiso 1 1 calc R . .
C89 C 0.5905(3) -0.2492(3) 0.0271(2) 0.0358(10) Uani 1 1 d . . .
H89A H 0.5805 -0.3082 0.0010 0.043 Uiso 1 1 calc R . .
C90 C 0.5486(3) -0.1480(3) 0.1158(2) 0.0367(10) Uani 1 1 d . . .
H90A H 0.5108 -0.1407 0.1480 0.044 Uiso 1 1 calc R . .
C91 C 0.6791(3) -0.0797(2) 0.05705(18) 0.0265(8) Uani 1 1 d . . .
H91A H 0.6890 -0.0209 0.0821 0.032 Uiso 1 1 calc R . .
H91B H 0.7163 -0.0856 0.0251 0.032 Uiso 1 1 calc R . .
C92 C 0.6479(3) -0.1328(3) 0.14946(17) 0.0271(8) Uani 1 1 d . . .
H92A H 0.6633 -0.1742 0.1764 0.033 Uiso 1 1 calc R . .
H92B H 0.6585 -0.0755 0.1769 0.033 Uiso 1 1 calc R . .
C93 C 0.5650(3) -0.1876(3) -0.01547(19) 0.0395(11) Uani 1 1 d . . .
H93A H 0.5012 -0.1988 -0.0372 0.047 Uiso 1 1 calc R . .
H93B H 0.6015 -0.1949 -0.0479 0.047 Uiso 1 1 calc R . .
C94 C 0.5325(3) -0.2392(3) 0.0760(2) 0.0433(12) Uani 1 1 d . . .
H94A H 0.5484 -0.2798 0.1035 0.052 Uiso 1 1 calc R . .
H94B H 0.4686 -0.2506 0.0548 0.052 Uiso 1 1 calc R . .
C95 C 0.6891(3) -0.2325(2) 0.06013(18) 0.0286(9) Uani 1 1 d . . .
H95A H 0.7264 -0.2405 0.0282 0.034 Uiso 1 1 calc R . .
H95B H 0.7055 -0.2736 0.0872 0.034 Uiso 1 1 calc R . .
C96 C 0.5239(3) -0.0854(3) 0.0739(2) 0.0374(10) Uani 1 1 d . . .
H96A H 0.5345 -0.0270 0.0996 0.045 Uiso 1 1 calc R . .
H96B H 0.4596 -0.0947 0.0532 0.045 Uiso 1 1 calc R . .
C97 C 1.0251(3) -0.2373(3) 0.1329(2) 0.0321(9) Uani 1 1 d . . .
H97A H 1.0870 -0.2134 0.1483 0.048 Uiso 1 1 calc R . .
H97B H 1.0151 -0.2623 0.0877 0.048 Uiso 1 1 calc R . .
H97C H 1.0145 -0.2809 0.1556 0.048 Uiso 1 1 calc R . .
C98 C 0.6535(3) -0.1004(2) 0.34687(19) 0.0246(8) Uani 1 1 d . . .
C99 C 0.4963(4) -0.0487(4) 0.3317(3) 0.0554(14) Uani 1 1 d . . .
H99A H 0.4507 -0.0219 0.3041 0.066 Uiso 1 1 calc R . .
C100 C 0.5285(4) -0.1751(3) 0.3792(3) 0.0635(19) Uani 1 1 d . . .
H10A H 0.5042 -0.2315 0.3819 0.076 Uiso 1 1 calc R . .
C101 C 0.5887(4) -0.0332(3) 0.4405(2) 0.0432(12) Uani 1 1 d . . .
H10B H 0.6038 0.0044 0.4835 0.052 Uiso 1 1 calc R . .
C102 C 0.5815(3) -0.0604(3) 0.3048(2) 0.0397(11) Uani 1 1 d . . .
H10C H 0.5661 -0.0969 0.2619 0.048 Uiso 1 1 calc R . .
H10D H 0.6055 -0.0048 0.3014 0.048 Uiso 1 1 calc R . .
C103 C 0.6737(3) -0.0454(3) 0.41402(19) 0.0312(9) Uani 1 1 d . . .
H10E H 0.7178 -0.0724 0.4418 0.037 Uiso 1 1 calc R . .
H10F H 0.7005 0.0105 0.4136 0.037 Uiso 1 1 calc R . .
C104 C 0.4583(4) -0.1363(4) 0.3354(4) 0.076(2) Uani 1 1 d . . .
H10G H 0.4028 -0.1302 0.3517 0.091 Uiso 1 1 calc R . .
H10H H 0.4437 -0.1737 0.2928 0.091 Uiso 1 1 calc R . .
C105 C 0.5507(4) -0.1183(3) 0.4445(3) 0.0632(18) Uani 1 1 d . . .
H10I H 0.4960 -0.1112 0.4617 0.076 Uiso 1 1 calc R . .
H10J H 0.5950 -0.1442 0.4729 0.076 Uiso 1 1 calc R . .
C106 C 0.6131(3) -0.1865(3) 0.3514(3) 0.0451(13) Uani 1 1 d . . .
H10K H 0.5976 -0.2240 0.3090 0.054 Uiso 1 1 calc R . .
H10L H 0.6581 -0.2136 0.3785 0.054 Uiso 1 1 calc R . .
C107 C 0.5203(4) 0.0066(3) 0.3977(3) 0.0503(14) Uani 1 1 d . . .
H10M H 0.5448 0.0627 0.3958 0.060 Uiso 1 1 calc R . .
H10N H 0.4657 0.0147 0.4150 0.060 Uiso 1 1 calc R . .
C108 C 0.8767(3) -0.2929(2) 0.26211(19) 0.0286(9) Uani 1 1 d . . .
H10O H 0.9347 -0.3023 0.2873 0.043 Uiso 1 1 calc R . .
H10P H 0.8809 -0.2993 0.2180 0.043 Uiso 1 1 calc R . .
H10Q H 0.8312 -0.3343 0.2651 0.043 Uiso 1 1 calc R . .
C109 C 0.8263(4) 0.1062(4) -0.0519(2) 0.0631(17) Uani 1 1 d . . .
H10R H 0.8062 0.0814 -0.0970 0.095 Uiso 1 1 calc R . .
H10S H 0.8658 0.0682 -0.0319 0.095 Uiso 1 1 calc R . .
H10T H 0.8588 0.1608 -0.0462 0.095 Uiso 1 1 calc R . .
C110 C 0.7462(3) 0.1186(3) -0.02200(18) 0.0365(10) Uani 1 1 d . . .
H11A H 0.7100 0.0644 -0.0319 0.044 Uiso 1 1 calc R . .
H11B H 0.7086 0.1599 -0.0405 0.044 Uiso 1 1 calc R . .
C111 C 0.7723(3) 0.1501(3) 0.04930(17) 0.0279(9) Uani 1 1 d . . .
H11C H 0.8039 0.1058 0.0680 0.034 Uiso 1 1 calc R . .
H11D H 0.8145 0.2005 0.0592 0.034 Uiso 1 1 calc R . .
C112 C 0.6932(3) 0.1728(2) 0.07962(16) 0.0257(8) Uani 1 1 d . . .
H11E H 0.6642 0.2195 0.0625 0.031 Uiso 1 1 calc R . .
H11F H 0.6491 0.1235 0.0667 0.031 Uiso 1 1 calc R . .
C113 C 0.7138(3) 0.1990(2) 0.15080(16) 0.0213(8) Uani 1 1 d . . .
C114 C 0.7973(3) 0.2131(2) 0.18817(16) 0.0232(8) Uani 1 1 d . . .
H11G H 0.8447 0.1935 0.1645 0.028 Uiso 1 1 calc R . .
C115 C 0.6339(3) 0.2042(3) 0.17847(18) 0.0290(9) Uani 1 1 d . . .
H11H H 0.5822 0.2264 0.1575 0.035 Uiso 1 1 calc R . .
C116 C 0.6307(3) 0.1789(3) 0.23250(18) 0.0307(9) Uani 1 1 d . . .
C117 C 0.5411(3) 0.1788(3) 0.2520(2) 0.0446(12) Uani 1 1 d . . .
H11I H 0.5128 0.2320 0.2471 0.054 Uiso 1 1 calc R . .
H11J H 0.5510 0.1760 0.2969 0.054 Uiso 1 1 calc R . .
C118 C 0.4764(4) 0.1013(4) 0.2107(2) 0.0556(14) Uani 1 1 d . . .
H11K H 0.4661 0.1042 0.1658 0.067 Uiso 1 1 calc R . .
H11L H 0.5047 0.0480 0.2154 0.067 Uiso 1 1 calc R . .
C119 C 0.3885(4) 0.1017(4) 0.2307(3) 0.0661(17) Uani 1 1 d . . .
H11M H 0.3601 0.1548 0.2257 0.079 Uiso 1 1 calc R . .
H11N H 0.3991 0.0995 0.2758 0.079 Uiso 1 1 calc R . .
C120 C 0.3255(5) 0.0264(5) 0.1916(4) 0.087(2) Uani 1 1 d . . .
H12B H 0.2691 0.0279 0.2060 0.131 Uiso 1 1 calc R . .
H12C H 0.3535 -0.0262 0.1967 0.131 Uiso 1 1 calc R . .
H12D H 0.3137 0.0294 0.1471 0.131 Uiso 1 1 calc R . .
C201 C 1.2507(6) 0.1487(7) 0.3489(4) 0.069(3) Uani 0.655(6) 1 d PDU A 1
O202 O 1.2040(4) 0.0836(4) 0.3680(3) 0.0581(17) Uani 0.655(6) 1 d PDU A 1
C203 C 1.2575(8) 0.0269(7) 0.3913(6) 0.094(3) Uani 0.655(6) 1 d PDU A 1
C204 C 1.2192(10) -0.0518(9) 0.3924(7) 0.122(3) Uani 0.655(6) 1 d PDU A 1
O205 O 1.1637(8) -0.1031(7) 0.3286(6) 0.153(4) Uani 0.655(6) 1 d PDU A 1
C206 C 1.1572(12) -0.1856(10) 0.3266(9) 0.151(6) Uani 0.655(6) 1 d PDU A 1
C211 C 0.8661(11) -0.0313(10) 0.5270(9) 0.063(4) Uani 0.345(6) 1 d PDU . 2
O212 O 0.9418(10) 0.0120(9) 0.5068(8) 0.076(4) Uani 0.345(6) 1 d PDU . 2
C213 C 1.0051(10) -0.0032(12) 0.4679(8) 0.060(4) Uani 0.345(6) 1 d PDU . 2
C214 C 1.0987(11) -0.0241(14) 0.4951(10) 0.059(4) Uani 0.345(6) 1 d PDU . 2
O215 O 1.1640(10) -0.0304(10) 0.4454(8) 0.105(4) Uani 0.345(6) 1 d PDU . 2
C216 C 1.1897(15) 0.0391(14) 0.4316(12) 0.105(4) Uani 0.345(6) 1 d PDU . 2

loop_
_atom_site_aniso_label
_atom_site_aniso_U_11
_atom_site_aniso_U_22
_atom_site_aniso_U_33
_atom_site_aniso_U_23
_atom_site_aniso_U_13
_atom_site_aniso_U_12
U1 0.01642(7) 0.01271(6) 0.01254(6) 0.00290(5) 0.00308(5) 0.00134(5)
U2 0.01634(7) 0.01200(6) 0.01560(6) 0.00225(5) 0.00356(5) 0.00062(5)
O1 0.0168(13) 0.0126(11) 0.0194(12) 0.0005(9) 0.0038(10) 0.0005(9)
O2 0.0159(13) 0.0186(11) 0.0131(11) 0.0011(9) 0.0034(9) 0.0006(9)
O3 0.0187(13) 0.0177(11) 0.0183(12) 0.0068(9) 0.0050(10) 0.0010(10)
O4 0.0211(13) 0.0176(11) 0.0104(11) 0.0031(9) 0.0028(9) 0.0018(10)
O5 0.0180(13) 0.0156(11) 0.0211(12) 0.0009(9) 0.0026(10) 0.0038(10)
O6 0.0241(14) 0.0143(11) 0.0251(13) 0.0074(10) 0.0085(11) 0.0037(10)
N1 0.0168(15) 0.0146(13) 0.0124(13) 0.0037(10) 0.0046(11) 0.0025(11)
N2 0.0217(16) 0.0133(13) 0.0148(13) 0.0026(11) 0.0063(12) -0.0003(11)
C1 0.0193(19) 0.0200(16) 0.0124(15) 0.0061(13) 0.0039(13) 0.0034(13)
C2 0.0191(19) 0.0191(16) 0.0166(16) 0.0060(13) 0.0070(14) 0.0012(13)
C3 0.0176(18) 0.0155(15) 0.0176(16) 0.0051(13) 0.0079(13) 0.0023(13)
C4 0.0178(18) 0.0159(16) 0.0162(16) 0.0043(13) 0.0031(13) -0.0004(13)
C5 0.022(2) 0.0201(17) 0.0234(18) 0.0045(14) 0.0069(15) 0.0043(14)
C6 0.026(2) 0.0198(17) 0.0227(18) 0.0038(14) 0.0073(15) 0.0062(15)
C7 0.026(2) 0.0194(17) 0.0173(16) 0.0042(13) 0.0058(14) 0.0040(14)
C8 0.0160(18) 0.0192(16) 0.0147(15) 0.0053(13) 0.0027(13) 0.0009(13)
C9 0.0185(18) 0.0141(15) 0.0171(16) 0.0040(12) 0.0056(13) 0.0038(13)
C10 0.0182(18) 0.0131(15) 0.0160(15) 0.0057(12) 0.0029(13) 0.0010(13)
C11 0.0220(19) 0.0164(16) 0.0183(16) 0.0031(13) 0.0051(14) 0.0031(14)
C12 0.020(2) 0.0278(19) 0.028(2) 0.0065(16) 0.0087(16) 0.0045(15)
C13 0.019(2) 0.0263(19) 0.0270(19) 0.0032(15) 0.0048(15) 0.0029(15)
C14 0.0193(19) 0.0198(17) 0.0205(17) 0.0032(14) 0.0025(14) 0.0010(14)
C15 0.025(2) 0.0135(15) 0.0150(15) 0.0024(12) 0.0041(14) 0.0013(13)
C16 0.0198(19) 0.0143(15) 0.0160(15) 0.0055(12) 0.0039(13) 0.0046(13)
C17 0.0201(19) 0.0153(15) 0.0154(15) 0.0061(12) 0.0077(13) 0.0050(13)
C18 0.0184(18) 0.0161(15) 0.0166(16) 0.0044(13) 0.0069(13) 0.0030(13)
C19 0.024(2) 0.0237(18) 0.0200(17) 0.0085(14) 0.0107(15) 0.0037(15)
C20 0.019(2) 0.0266(19) 0.0251(18) 0.0073(15) 0.0083(15) 0.0016(15)
C21 0.0181(19) 0.0192(17) 0.0204(17) 0.0082(13) -0.0001(14) 0.0004(14)
C22 0.0152(18) 0.0189(16) 0.0205(17) 0.0049(13) 0.0032(14) 0.0008(13)
C23 0.023(2) 0.049(3) 0.024(2) 0.0118(18) 0.0036(16) 0.0044(18)
C24 0.023(2) 0.026(2) 0.045(3) 0.0029(18) -0.0061(18) -0.0065(16)
C25 0.016(2) 0.030(2) 0.038(2) 0.0068(17) 0.0001(16) 0.0033(15)
C26 0.0170(19) 0.032(2) 0.0251(19) 0.0100(16) 0.0054(15) 0.0027(15)
C27 0.023(2) 0.0193(17) 0.032(2) 0.0074(15) 0.0016(16) -0.0030(15)
C28 0.027(2) 0.039(2) 0.033(2) 0.0159(18) -0.0011(18) 0.0021(18)
C29 0.021(2) 0.036(2) 0.041(2) 0.0077(19) -0.0030(18) -0.0051(17)
C30 0.017(2) 0.0227(18) 0.032(2) 0.0035(15) 0.0041(15) 0.0020(14)
C31 0.037(3) 0.047(3) 0.029(2) -0.0042(19) -0.0032(19) 0.006(2)
C32 0.037(3) 0.033(2) 0.028(2) -0.0022(17) 0.0043(18) 0.0153(19)
C33 0.0197(19) 0.0197(16) 0.0157(16) 0.0031(13) 0.0074(13) 0.0020(14)
C34 0.062(4) 0.026(2) 0.038(3) -0.0037(19) 0.006(2) 0.017(2)
C35 0.048(3) 0.059(3) 0.034(2) 0.010(2) 0.022(2) -0.007(2)
C36 0.029(2) 0.050(3) 0.0198(19) -0.0029(18) 0.0023(17) 0.010(2)
C37 0.049(3) 0.026(2) 0.028(2) 0.0041(17) 0.009(2) 0.0099(19)
C38 0.027(2) 0.046(2) 0.0224(19) -0.0037(17) 0.0047(17) 0.0097(19)
C39 0.036(3) 0.077(4) 0.030(2) 0.002(2) 0.016(2) 0.020(3)
C40 0.057(3) 0.052(3) 0.026(2) 0.010(2) 0.007(2) 0.006(2)
C41 0.043(3) 0.034(2) 0.034(2) 0.0092(18) 0.016(2) -0.005(2)
C42 0.055(3) 0.041(3) 0.032(2) -0.007(2) 0.011(2) -0.004(2)
C43 0.020(2) 0.048(3) 0.036(2) -0.001(2) 0.0022(18) 0.0057(19)
C44 0.024(2) 0.0172(16) 0.0148(15) 0.0048(13) 0.0079(14) 0.0054(14)
C45 0.040(3) 0.0197(18) 0.0194(18) 0.0005(14) 0.0023(16) -0.0026(16)
C46 0.034(2) 0.034(2) 0.0150(17) 0.0096(15) 0.0085(15) 0.0025(17)
C47 0.026(2) 0.032(2) 0.0183(17) 0.0054(15) 0.0034(15) 0.0086(16)
C48 0.033(2) 0.0167(16) 0.0185(17) 0.0043(13) 0.0028(15) 0.0056(15)
C49 0.026(2) 0.0205(17) 0.0149(16) 0.0040(13) 0.0057(14) 0.0063(14)
C50 0.041(3) 0.031(2) 0.0168(18) -0.0015(15) 0.0018(17) 0.0048(18)
C51 0.038(2) 0.0243(19) 0.0188(18) 0.0076(15) 0.0013(16) 0.0062(17)
C52 0.030(2) 0.0283(19) 0.0166(17) 0.0068(14) 0.0094(15) 0.0043(16)
C53 0.029(2) 0.039(2) 0.0216(19) 0.0073(17) -0.0002(16) -0.0030(18)
C54 0.022(2) 0.054(3) 0.036(2) 0.015(2) 0.0094(18) -0.003(2)
C55 0.0172(18) 0.0139(15) 0.0209(17) 0.0044(13) 0.0018(14) -0.0009(13)
C56 0.0213(19) 0.0122(15) 0.0159(16) 0.0040(12) 0.0028(13) -0.0007(13)
C57 0.0216(19) 0.0099(14) 0.0136(15) 0.0040(12) -0.0002(13) -0.0016(13)
C58 0.027(2) 0.0132(15) 0.0157(16) 0.0043(12) 0.0030(14) -0.0009(14)
C59 0.036(2) 0.0219(17) 0.0152(16) 0.0049(14) 0.0039(15) -0.0020(16)
C60 0.034(2) 0.0208(18) 0.0170(17) 0.0054(14) -0.0069(15) -0.0027(16)
C61 0.0195(19) 0.0200(17) 0.0209(17) 0.0046(14) -0.0050(14) -0.0014(14)
C62 0.0181(19) 0.0191(16) 0.0221(17) 0.0016(14) 0.0087(14) -0.0001(14)
C63 0.023(2) 0.0197(17) 0.0191(17) 0.0050(13) 0.0077(14) 0.0043(14)
C64 0.024(2) 0.0143(15) 0.0154(16) 0.0040(12) 0.0070(14) 0.0043(13)
C65 0.0225(19) 0.0162(16) 0.0135(15) 0.0039(12) 0.0034(13) 0.0033(13)
C66 0.032(2) 0.0168(16) 0.0161(16) 0.0022(13) 0.0060(15) 0.0048(15)
C67 0.029(2) 0.0269(19) 0.0169(17) 0.0057(14) 0.0087(15) 0.0103(16)
C68 0.022(2) 0.0259(18) 0.0202(17) 0.0043(14) 0.0079(15) 0.0038(15)
C69 0.0187(19) 0.0166(16) 0.0209(17) 0.0083(13) 0.0040(14) 0.0017(13)
C70 0.0231(19) 0.0151(15) 0.0141(15) 0.0045(12) 0.0028(13) 0.0009(13)
C71 0.026(2) 0.0138(15) 0.0150(15) 0.0040(12) 0.0049(14) 0.0044(14)
C72 0.0223(19) 0.0158(15) 0.0155(16) 0.0031(12) 0.0046(14) -0.0014(13)
C73 0.028(2) 0.0153(16) 0.0172(16) 0.0058(13) 0.0050(14) 0.0000(14)
C74 0.028(2) 0.0163(16) 0.0133(15) 0.0038(13) 0.0042(14) 0.0041(14)
C75 0.0203(19) 0.0204(17) 0.0158(16) 0.0067(13) 0.0049(14) 0.0038(14)
C76 0.027(2) 0.0180(16) 0.0196(17) 0.0037(13) 0.0096(15) -0.0012(14)
C77 0.044(3) 0.030(2) 0.048(3) 0.0143(19) 0.025(2) -0.0100(19)
C78 0.043(3) 0.025(2) 0.042(2) -0.0060(18) 0.026(2) -0.0020(18)
C79 0.030(2) 0.040(2) 0.032(2) 0.0074(18) 0.0149(18) 0.0052(18)
C80 0.038(3) 0.0211(18) 0.033(2) 0.0100(16) 0.0107(18) -0.0026(17)
C81 0.029(2) 0.030(2) 0.0254(19) 0.0071(16) 0.0110(17) 0.0065(17)
C82 0.044(3) 0.049(3) 0.035(2) 0.007(2) 0.025(2) -0.001(2)
C83 0.041(3) 0.025(2) 0.062(3) 0.011(2) 0.034(2) 0.0087(19)
C84 0.034(2) 0.0238(19) 0.029(2) -0.0036(15) 0.0155(17) -0.0047(16)
C85 0.034(3) 0.033(2) 0.047(3) -0.002(2) 0.016(2) -0.0063(19)
C86 0.042(3) 0.035(2) 0.023(2) 0.0070(17) -0.0071(18) -0.0007(19)
C87 0.0199(19) 0.0180(16) 0.0171(16) 0.0011(13) 0.0017(14) 0.0025(14)
C88 0.028(2) 0.043(2) 0.029(2) 0.0071(18) -0.0006(17) 0.0122(19)
C89 0.034(3) 0.034(2) 0.029(2) -0.0100(18) -0.0002(18) -0.0048(18)
C90 0.025(2) 0.053(3) 0.027(2) -0.0066(19) 0.0100(17) -0.0076(19)
C91 0.029(2) 0.030(2) 0.0208(18) 0.0069(15) 0.0060(16) 0.0068(17)
C92 0.027(2) 0.033(2) 0.0181(17) -0.0003(15) 0.0037(15) -0.0061(16)
C93 0.030(3) 0.057(3) 0.022(2) -0.0037(19) -0.0041(17) 0.007(2)
C94 0.032(3) 0.051(3) 0.039(3) -0.002(2) 0.001(2) -0.018(2)
C95 0.035(2) 0.0210(18) 0.0248(19) -0.0029(15) 0.0026(17) 0.0022(16)
C96 0.022(2) 0.048(3) 0.033(2) -0.0074(19) -0.0002(17) 0.0072(19)
C97 0.036(3) 0.027(2) 0.031(2) 0.0030(17) 0.0055(18) 0.0136(18)
C98 0.027(2) 0.0138(16) 0.037(2) 0.0074(15) 0.0156(17) 0.0002(14)
C99 0.028(3) 0.065(4) 0.080(4) 0.020(3) 0.020(3) 0.012(2)
C100 0.056(4) 0.022(2) 0.131(6) 0.014(3) 0.066(4) -0.002(2)
C101 0.056(3) 0.030(2) 0.058(3) 0.012(2) 0.042(3) 0.011(2)
C102 0.028(3) 0.049(3) 0.042(3) 0.009(2) 0.008(2) 0.004(2)
C103 0.038(3) 0.028(2) 0.035(2) 0.0088(17) 0.0204(19) 0.0056(18)
C104 0.034(3) 0.068(4) 0.122(6) -0.006(4) 0.038(4) -0.014(3)
C105 0.080(4) 0.040(3) 0.103(5) 0.031(3) 0.079(4) 0.021(3)
C106 0.046(3) 0.020(2) 0.078(4) 0.004(2) 0.040(3) -0.0030(19)
C107 0.046(3) 0.031(2) 0.091(4) 0.018(3) 0.046(3) 0.013(2)
C108 0.041(3) 0.0172(17) 0.029(2) 0.0022(15) 0.0124(18) 0.0057(16)
C109 0.059(4) 0.088(4) 0.026(2) -0.023(3) 0.013(2) -0.027(3)
C110 0.043(3) 0.041(2) 0.0187(19) -0.0059(17) 0.0047(18) -0.011(2)
C111 0.030(2) 0.030(2) 0.0199(18) -0.0009(15) 0.0030(16) -0.0048(17)
C112 0.028(2) 0.0280(19) 0.0166(17) 0.0024(14) -0.0029(15) -0.0007(16)
C113 0.033(2) 0.0123(15) 0.0164(16) 0.0018(13) 0.0008(15) 0.0033(14)
C114 0.032(2) 0.0181(17) 0.0168(17) 0.0007(13) 0.0045(15) -0.0072(15)
C115 0.028(2) 0.034(2) 0.0222(19) 0.0054(16) -0.0011(16) 0.0131(17)
C116 0.025(2) 0.042(2) 0.0233(19) 0.0015(17) 0.0050(16) 0.0089(18)
C117 0.026(3) 0.069(3) 0.033(2) 0.000(2) 0.0029(19) 0.019(2)
C118 0.044(3) 0.082(4) 0.037(3) 0.006(3) 0.007(2) 0.005(3)
C119 0.040(3) 0.074(4) 0.079(4) 0.011(3) 0.005(3) 0.006(3)
C120 0.067(5) 0.087(5) 0.089(5) 0.003(4) -0.011(4) -0.014(4)
C201 0.043(5) 0.122(8) 0.047(5) 0.025(5) 0.018(4) -0.019(5)
O202 0.039(3) 0.079(4) 0.063(4) 0.030(3) 0.011(3) 0.020(3)
C203 0.074(6) 0.076(5) 0.129(6) 0.045(5) -0.007(5) 0.020(5)
C204 0.101(6) 0.105(6) 0.148(7) 0.053(6) -0.022(5) 0.012(5)
O205 0.128(7) 0.124(7) 0.186(8) 0.058(6) -0.039(6) 0.021(6)
C206 0.145(13) 0.102(10) 0.187(13) 0.057(10) -0.038(11) 0.018(9)
C211 0.081(10) 0.037(7) 0.078(9) 0.022(7) 0.015(8) 0.021(7)
O212 0.081(10) 0.066(7) 0.090(8) 0.026(6) 0.034(7) 0.001(7)
C213 0.048(9) 0.072(7) 0.070(7) 0.043(6) 0.006(6) 0.018(7)
C214 0.047(8) 0.067(7) 0.078(7) 0.043(6) 0.014(6) 0.026(7)
O215 0.089(7) 0.097(6) 0.121(7) 0.038(6) -0.014(6) 0.027(6)
C216 0.090(7) 0.084(7) 0.132(8) 0.049(6) -0.021(6) 0.014(6)

loop_
_atom_type_symbol
_atom_type_description
_atom_type_scat_dispersion_real
_atom_type_scat_dispersion_imag
_atom_type_scat_source
C C 0.0033 0.0016 'International Tables Vol C Tables 4.2.6.8 and 6.1.1.4'
H H 0.0000 0.0000 'International Tables Vol C Tables 4.2.6.8 and 6.1.1.4'
N N 0.0061 0.0033 'International Tables Vol C Tables 4.2.6.8 and 6.1.1.4'
O O 0.0106 0.0060 'International Tables Vol C Tables 4.2.6.8 and 6.1.1.4'
U U -9.6767 9.6646 'International Tables Vol C Tables 4.2.6.8 and 6.1.1.4'

loop_
_geom_angle_atom_site_label_1
_geom_angle_atom_site_label_2
_geom_angle_atom_site_label_3
_geom_angle
_geom_angle_site_symmetry_1
_geom_angle_site_symmetry_3
O2 U1 O1 150.78(9) . .
O2 U1 O3 87.91(9) . .
O1 U1 O3 83.34(9) . .
O2 U1 O4 94.17(8) . .
O1 U1 O4 92.04(8) . .
O3 U1 O4 173.75(8) . .
O2 U1 C114 89.70(11) . .
O1 U1 C114 119.51(11) . .
O3 U1 C114 108.90(10) . .
O4 U1 C114 77.04(10) . .
O2 U1 N1 73.27(9) . .
O1 U1 N1 77.81(9) . .
O3 U1 N1 80.64(9) . .
O4 U1 N1 94.30(8) . .
C114 U1 N1 160.43(11) . .
O2 U1 U2 97.01(6) . .
O1 U1 U2 104.38(6) . .
O3 U1 U2 150.23(6) . .
O4 U1 U2 35.30(5) . .
C114 U1 U2 42.15(8) . .
N1 U1 U2 128.92(6) . .
O5 U2 O6 97.61(9) . .
O5 U2 O4 146.50(9) . .
O6 U2 O4 98.28(8) . .
O5 U2 C116 107.07(11) . .
O6 U2 C116 113.64(12) . .
O4 U2 C116 93.16(11) . .
O5 U2 N2 76.27(9) . .
O6 U2 N2 78.78(9) . .
O4 U2 N2 78.17(8) . .
C116 U2 N2 166.02(12) . .
O5 U2 C114 83.15(10) . .
O6 U2 C114 173.12(11) . .
O4 U2 C114 77.77(9) . .
C116 U2 C114 72.45(14) . .
N2 U2 C114 94.82(11) . .
O5 U2 U1 120.85(7) . .
O6 U2 U1 135.88(6) . .
O4 U2 U1 37.62(5) . .
C116 U2 U1 77.09(10) . .
N2 U2 U1 89.51(6) . .
C114 U2 U1 40.58(7) . .
C3 O1 U1 142.9(2) . .
C10 O2 U1 149.5(2) . .
C17 O3 U1 126.1(2) . .
C57 O4 U2 117.47(18) . .
C57 O4 U1 130.04(19) . .
U2 O4 U1 107.08(8) . .
C64 O5 U2 142.8(2) . .
C71 O6 U2 120.7(2) . .
C15 N1 C8 112.5(3) . .
C15 N1 C1 110.5(2) . .
C8 N1 C1 104.0(2) . .
C15 N1 U1 110.91(19) . .
C8 N1 U1 111.17(19) . .
C1 N1 U1 107.4(2) . .
C69 N2 C62 111.4(3) . .
C69 N2 C55 108.4(3) . .
C62 N2 C55 105.0(3) . .
C69 N2 U2 112.8(2) . .
C62 N2 U2 107.8(2) . .
C55 N2 U2 111.0(2) . .
N1 C1 C2 118.1(3) . .
N1 C1 H1A 107.8 . .
C2 C1 H1A 107.8 . .
N1 C1 H1B 107.8 . .
C2 C1 H1B 107.8 . .
H1A C1 H1B 107.1 . .
C7 C2 C3 120.0(3) . .
C7 C2 C1 118.1(3) . .
C3 C2 C1 121.7(3) . .
O1 C3 C2 117.1(3) . .
O1 C3 C4 122.7(3) . .
C2 C3 C4 120.2(3) . .
C5 C4 C3 116.7(3) . .
C5 C4 C22 120.9(3) . .
C3 C4 C22 122.3(3) . .
C6 C5 C4 124.1(3) . .
C6 C5 H5A 118.0 . .
C4 C5 H5A 118.0 . .
C7 C6 C5 117.7(3) . .
C7 C6 C32 120.9(3) . .
C5 C6 C32 121.4(3) . .
C6 C7 C2 121.1(3) . .
C6 C7 H7A 119.5 . .
C2 C7 H7A 119.5 . .
N1 C8 C9 118.7(3) . .
N1 C8 H8A 107.6 . .
C9 C8 H8A 107.6 . .
N1 C8 H8B 107.6 . .
C9 C8 H8B 107.6 . .
H8A C8 H8B 107.1 . .
C14 C9 C10 120.6(3) . .
C14 C9 C8 117.6(3) . .
C10 C9 C8 121.4(3) . .
O2 C10 C9 116.5(3) . .
O2 C10 C11 123.5(3) . .
C9 C10 C11 119.9(3) . .
C12 C11 C10 116.5(3) . .
C12 C11 C33 116.5(3) . .
C10 C11 C33 127.1(3) . .
C13 C12 C11 124.7(4) . .
C13 C12 H12A 117.7 . .
C11 C12 H12A 117.7 . .
C12 C13 C14 116.8(4) . .
C12 C13 C43 120.9(4) . .
C14 C13 C43 122.3(3) . .
C9 C14 C13 121.2(3) . .
C9 C14 H14A 119.4 . .
C13 C14 H14A 119.4 . .
N1 C15 C16 118.3(3) . .
N1 C15 H15A 107.7 . .
C16 C15 H15A 107.7 . .
N1 C15 H15B 107.7 . .
C16 C15 H15B 107.7 . .
H15A C15 H15B 107.1 . .
C21 C16 C17 119.7(3) . .
C21 C16 C15 119.4(3) . .
C17 C16 C15 120.4(3) . .
O3 C17 C16 117.9(3) . .
O3 C17 C18 121.6(3) . .
C16 C17 C18 120.5(3) . .
C19 C18 C17 116.4(3) . .
C19 C18 C44 121.9(3) . .
C17 C18 C44 121.6(3) . .
C20 C19 C18 123.8(3) . .
C20 C19 H19A 118.1 . .
C18 C19 H19A 118.1 . .
C19 C20 C21 117.9(3) . .
C19 C20 C54 120.8(3) . .
C21 C20 C54 121.2(3) . .
C16 C21 C20 121.1(3) . .
C16 C21 H21A 119.5 . .
C20 C21 H21A 119.5 . .
C4 C22 C30 112.5(3) . .
C4 C22 C27 112.6(3) . .
C30 C22 C27 106.9(3) . .
C4 C22 C26 108.5(3) . .
C30 C22 C26 107.1(3) . .
C27 C22 C26 109.1(3) . .
C31 C23 C28 109.6(4) . .
C31 C23 C26 109.3(3) . .
C28 C23 C26 109.7(3) . .
C31 C23 H23A 109.4 . .
C28 C23 H23A 109.4 . .
C26 C23 H23A 109.4 . .
C29 C24 C31 109.9(4) . .
C29 C24 C27 110.4(4) . .
C31 C24 C27 109.4(3) . .
C29 C24 H24A 109.0 . .
C31 C24 H24A 109.0 . .
C27 C24 H24A 109.0 . .
C28 C25 C30 109.7(3) . .
C28 C25 C29 109.0(4) . .
C30 C25 C29 109.0(3) . .
C28 C25 H25A 109.7 . .
C30 C25 H25A 109.7 . .
C29 C25 H25A 109.7 . .
C23 C26 C22 110.8(3) . .
C23 C26 H26A 109.5 . .
C22 C26 H26A 109.5 . .
C23 C26 H26B 109.5 . .
C22 C26 H26B 109.5 . .
H26A C26 H26B 108.1 . .
C24 C27 C22 110.1(3) . .
C24 C27 H27A 109.7 . .
C22 C27 H27A 109.7 . .
C24 C27 H27B 109.7 . .
C22 C27 H27B 109.7 . .
H27A C27 H27B 108.2 . .
C25 C28 C23 109.7(3) . .
C25 C28 H28A 109.7 . .
C23 C28 H28A 109.7 . .
C25 C28 H28B 109.7 . .
C23 C28 H28B 109.7 . .
H28A C28 H28B 108.2 . .
C24 C29 C25 109.0(3) . .
C24 C29 H29A 109.9 . .
C25 C29 H29A 109.9 . .
C24 C29 H29B 109.9 . .
C25 C29 H29B 109.9 . .
H29A C29 H29B 108.3 . .
C25 C30 C22 112.2(3) . .
C25 C30 H30A 109.2 . .
C22 C30 H30A 109.2 . .
C25 C30 H30B 109.2 . .
C22 C30 H30B 109.2 . .
H30A C30 H30B 107.9 . .
C23 C31 C24 109.4(3) . .
C23 C31 H31A 109.8 . .
C24 C31 H31A 109.8 . .
C23 C31 H31B 109.8 . .
C24 C31 H31B 109.8 . .
H31A C31 H31B 108.2 . .
C6 C32 H32A 109.5 . .
C6 C32 H32B 109.5 . .
H32A C32 H32B 109.5 . .
C6 C32 H32C 109.5 . .
H32A C32 H32C 109.5 . .
H32B C32 H32C 109.5 . .
C37 C33 C41 109.5(3) . .
C37 C33 C11 109.5(3) . .
C41 C33 C11 109.1(3) . .
C37 C33 C38 107.0(3) . .
C41 C33 C38 107.2(3) . .
C11 C33 C38 114.5(3) . .
C39 C34 C42 109.6(4) . .
C39 C34 C37 108.8(4) . .
C42 C34 C37 108.8(4) . .
C39 C34 H34A 109.9 . .
C42 C34 H34A 109.9 . .
C37 C34 H34A 109.9 . .
C40 C35 C39 109.9(4) . .
C40 C35 C41 109.6(4) . .
C39 C35 C41 108.4(4) . .
C40 C35 H35A 109.7 . .
C39 C35 H35A 109.7 . .
C41 C35 H35A 109.7 . .
C40 C36 C42 110.0(4) . .
C40 C36 C38 110.2(4) . .
C42 C36 C38 108.1(4) . .
C40 C36 H36A 109.5 . .
C42 C36 H36A 109.5 . .
C38 C36 H36A 109.5 . .
C33 C37 C34 111.0(3) . .
C33 C37 H37A 109.4 . .
C34 C37 H37A 109.4 . .
C33 C37 H37B 109.4 . .
C34 C37 H37B 109.4 . .
H37A C37 H37B 108.0 . .
C33 C38 C36 110.8(3) . .
C33 C38 H38A 109.5 . .
C36 C38 H38A 109.5 . .
C33 C38 H38B 109.5 . .
C36 C38 H38B 109.5 . .
H38A C38 H38B 108.1 . .
C35 C39 C34 111.0(4) . .
C35 C39 H39A 109.4 . .
C34 C39 H39A 109.4 . .
C35 C39 H39B 109.4 . .
C34 C39 H39B 109.4 . .
H39A C39 H39B 108.0 . .
C35 C40 C36 109.8(4) . .
C35 C40 H40A 109.7 . .
C36 C40 H40A 109.7 . .
C35 C40 H40B 109.7 . .
C36 C40 H40B 109.7 . .
H40A C40 H40B 108.2 . .
C33 C41 C35 111.0(3) . .
C33 C41 H41A 109.4 . .
C35 C41 H41A 109.4 . .
C33 C41 H41B 109.4 . .
C35 C41 H41B 109.4 . .
H41A C41 H41B 108.0 . .
C36 C42 C34 109.6(4) . .
C36 C42 H42A 109.7 . .
C34 C42 H42A 109.7 . .
C36 C42 H42B 109.7 . .
C34 C42 H42B 109.7 . .
H42A C42 H42B 108.2 . .
C13 C43 H43A 109.5 . .
C13 C43 H43B 109.5 . .
H43A C43 H43B 109.5 . .
C13 C43 H43C 109.5 . .
H43A C43 H43C 109.5 . .
H43B C43 H43C 109.5 . .
C49 C44 C18 109.4(3) . .
C49 C44 C48 109.2(3) . .
C18 C44 C48 112.8(3) . .
C49 C44 C52 107.7(3) . .
C18 C44 C52 111.1(3) . .
C48 C44 C52 106.5(3) . .
C50 C45 C53 109.8(3) . .
C50 C45 C48 109.7(3) . .
C53 C45 C48 109.6(3) . .
C50 C45 H45A 109.3 . .
C53 C45 H45A 109.3 . .
C48 C45 H45A 109.3 . .
C50 C46 C51 109.1(3) . .
C50 C46 C52 109.7(3) . .
C51 C46 C52 110.2(3) . .
C50 C46 H46A 109.3 . .
C51 C46 H46A 109.3 . .
C52 C46 H46A 109.3 . .
C51 C47 C53 109.4(3) . .
C51 C47 C49 109.6(3) . .
C53 C47 C49 109.5(3) . .
C51 C47 H47A 109.5 . .
C53 C47 H47A 109.5 . .
C49 C47 H47A 109.5 . .
C45 C48 C44 110.8(3) . .
C45 C48 H48A 109.5 . .
C44 C48 H48A 109.5 . .
C45 C48 H48B 109.5 . .
C44 C48 H48B 109.5 . .
H48A C48 H48B 108.1 . .
C47 C49 C44 111.1(3) . .
C47 C49 H49A 109.4 . .
C44 C49 H49A 109.4 . .
C47 C49 H49B 109.4 . .
C44 C49 H49B 109.4 . .
H49A C49 H49B 108.0 . .
C45 C50 C46 108.6(3) . .
C45 C50 H50A 110.0 . .
C46 C50 H50A 110.0 . .
C45 C50 H50B 110.0 . .
C46 C50 H50B 110.0 . .
H50A C50 H50B 108.4 . .
C47 C51 C46 109.3(3) . .
C47 C51 H51A 109.8 . .
C46 C51 H51A 109.8 . .
C47 C51 H51B 109.8 . .
C46 C51 H51B 109.8 . .
H51A C51 H51B 108.3 . .
C46 C52 C44 111.2(3) . .
C46 C52 H52A 109.4 . .
C44 C52 H52A 109.4 . .
C46 C52 H52B 109.4 . .
C44 C52 H52B 109.4 . .
H52A C52 H52B 108.0 . .
C47 C53 C45 109.4(3) . .
C47 C53 H53A 109.8 . .
C45 C53 H53A 109.8 . .
C47 C53 H53B 109.8 . .
C45 C53 H53B 109.8 . .
H53A C53 H53B 108.2 . .
C20 C54 H54A 109.5 . .
C20 C54 H54B 109.5 . .
H54A C54 H54B 109.5 . .
C20 C54 H54C 109.5 . .
H54A C54 H54C 109.5 . .
H54B C54 H54C 109.5 . .
N2 C55 C56 112.8(3) . .
N2 C55 H55A 109.0 . .
C56 C55 H55A 109.0 . .
N2 C55 H55B 109.0 . .
C56 C55 H55B 109.0 . .
H55A C55 H55B 107.8 . .
C61 C56 C57 120.5(3) . .
C61 C56 C55 117.9(3) . .
C57 C56 C55 121.6(3) . .
O4 C57 C56 115.4(3) . .
O4 C57 C58 123.5(3) . .
C56 C57 C58 121.2(3) . .
C57 C58 C59 114.9(3) . .
C57 C58 C76 129.3(3) . .
C59 C58 C76 115.5(3) . .
C60 C59 C58 125.1(3) . .
C60 C59 H59A 117.4 . .
C58 C59 H59A 117.4 . .
C59 C60 C61 117.8(3) . .
C59 C60 C86 121.2(4) . .
C61 C60 C86 120.9(4) . .
C60 C61 C56 120.2(4) . .
C60 C61 H61A 119.9 . .
C56 C61 H61A 119.9 . .
C63 C62 N2 115.2(3) . .
C63 C62 H62A 108.5 . .
N2 C62 H62A 108.5 . .
C63 C62 H62B 108.5 . .
N2 C62 H62B 108.5 . .
H62A C62 H62B 107.5 . .
C68 C63 C64 120.2(3) . .
C68 C63 C62 119.3(3) . .
C64 C63 C62 120.5(3) . .
O5 C64 C63 117.3(3) . .
O5 C64 C65 121.9(3) . .
C63 C64 C65 120.7(3) . .
C66 C65 C64 116.3(3) . .
C66 C65 C87 121.3(3) . .
C64 C65 C87 122.3(3) . .
C67 C66 C65 124.0(3) . .
C67 C66 H66A 118.0 . .
C65 C66 H66A 118.0 . .
C68 C67 C66 117.7(3) . .
C68 C67 C97 120.9(4) . .
C66 C67 C97 121.4(3) . .
C67 C68 C63 120.9(4) . .
C67 C68 H68A 119.6 . .
C63 C68 H68A 119.6 . .
N2 C69 C70 116.6(3) . .
N2 C69 H69A 108.1 . .
C70 C69 H69A 108.1 . .
N2 C69 H69B 108.1 . .
C70 C69 H69B 108.1 . .
H69A C69 H69B 107.3 . .
C75 C70 C71 119.6(3) . .
C75 C70 C69 118.7(3) . .
C71 C70 C69 121.4(3) . .
O6 C71 C70 117.9(3) . .
O6 C71 C72 121.3(3) . .
C70 C71 C72 120.8(3) . .
C73 C72 C71 116.1(3) . .
C73 C72 C98 120.7(3) . .
C71 C72 C98 123.0(3) . .
C74 C73 C72 123.8(3) . .
C74 C73 H73A 118.1 . .
C72 C73 H73A 118.1 . .
C73 C74 C75 117.5(3) . .
C73 C74 C108 121.4(3) . .
C75 C74 C108 121.1(3) . .
C74 C75 C70 121.5(3) . .
C74 C75 H75A 119.2 . .
C70 C75 H75A 119.2 . .
C81 C76 C80 106.8(3) . .
C81 C76 C58 115.6(3) . .
C80 C76 C58 107.8(3) . .
C81 C76 C84 107.4(3) . .
C80 C76 C84 108.0(3) . .
C58 C76 C84 110.9(3) . .
C85 C77 C82 109.3(4) . .
C85 C77 C80 110.3(4) . .
C82 C77 C80 108.8(4) . .
C85 C77 H77A 109.5 . .
C82 C77 H77A 109.5 . .
C80 C77 H77A 109.5 . .
C83 C78 C84 109.7(3) . .
C83 C78 C82 110.0(4) . .
C84 C78 C82 109.6(4) . .
C83 C78 H78A 109.2 . .
C84 C78 H78A 109.2 . .
C82 C78 H78A 109.2 . .
C85 C79 C81 109.6(4) . .
C85 C79 C83 109.0(3) . .
C81 C79 C83 110.7(4) . .
C85 C79 H79A 109.2 . .
C81 C79 H79A 109.2 . .
C83 C79 H79A 109.2 . .
C77 C80 C76 111.5(3) . .
C77 C80 H80A 109.3 . .
C76 C80 H80A 109.3 . .
C77 C80 H80B 109.3 . .
C76 C80 H80B 109.3 . .
H80A C80 H80B 108.0 . .
C79 C81 C76 111.3(3) . .
C79 C81 H81A 109.4 . .
C76 C81 H81A 109.4 . .
C79 C81 H81B 109.4 . .
C76 C81 H81B 109.4 . .
H81A C81 H81B 108.0 . .
C77 C82 C78 109.2(3) . .
C77 C82 H82A 109.8 . .
C78 C82 H82A 109.8 . .
C77 C82 H82B 109.8 . .
C78 C82 H82B 109.8 . .
H82A C82 H82B 108.3 . .
C78 C83 C79 108.5(3) . .
C78 C83 H83A 110.0 . .
C79 C83 H83A 110.0 . .
C78 C83 H83B 110.0 . .
C79 C83 H83B 110.0 . .
H83A C83 H83B 108.4 . .
C78 C84 C76 111.3(3) . .
C78 C84 H84A 109.4 . .
C76 C84 H84A 109.4 . .
C78 C84 H84B 109.4 . .
C76 C84 H84B 109.4 . .
H84A C84 H84B 108.0 . .
C77 C85 C79 109.2(4) . .
C77 C85 H85A 109.8 . .
C79 C85 H85A 109.8 . .
C77 C85 H85B 109.8 . .
C79 C85 H85B 109.8 . .
H85A C85 H85B 108.3 . .
C60 C86 H86A 109.5 . .
C60 C86 H86B 109.5 . .
H86A C86 H86B 109.5 . .
C60 C86 H86C 109.5 . .
H86A C86 H86C 109.5 . .
H86B C86 H86C 109.5 . .
C65 C87 C92 112.8(3) . .
C65 C87 C95 111.6(3) . .
C92 C87 C95 106.9(3) . .
C65 C87 C91 109.4(3) . .
C92 C87 C91 108.5(3) . .
C95 C87 C91 107.5(3) . .
C91 C88 C96 108.8(3) . .
C91 C88 C93 109.7(3) . .
C96 C88 C93 109.9(4) . .
C91 C88 H88A 109.5 . .
C96 C88 H88A 109.5 . .
C93 C88 H88A 109.5 . .
C93 C89 C94 109.7(4) . .
C93 C89 C95 109.8(4) . .
C94 C89 C95 109.7(3) . .
C93 C89 H89A 109.2 . .
C94 C89 H89A 109.2 . .
C95 C89 H89A 109.2 . .
C96 C90 C92 110.3(4) . .
C96 C90 C94 110.2(4) . .
C92 C90 C94 108.7(4) . .
C96 C90 H90A 109.2 . .
C92 C90 H90A 109.2 . .
C94 C90 H90A 109.2 . .
C88 C91 C87 111.3(3) . .
C88 C91 H91A 109.4 . .
C87 C91 H91A 109.4 . .
C88 C91 H91B 109.4 . .
C87 C91 H91B 109.4 . .
H91A C91 H91B 108.0 . .
C90 C92 C87 110.6(3) . .
C90 C92 H92A 109.5 . .
C87 C92 H92A 109.5 . .
C90 C92 H92B 109.5 . .
C87 C92 H92B 109.5 . .
H92A C92 H92B 108.1 . .
C89 C93 C88 109.5(3) . .
C89 C93 H93A 109.8 . .
C88 C93 H93A 109.8 . .
C89 C93 H93B 109.8 . .
C88 C93 H93B 109.8 . .
H93A C93 H93B 108.2 . .
C89 C94 C90 108.6(4) . .
C89 C94 H94A 110.0 . .
C90 C94 H94A 110.0 . .
C89 C94 H94B 110.0 . .
C90 C94 H94B 110.0 . .
H94A C94 H94B 108.3 . .
C89 C95 C87 111.3(3) . .
C89 C95 H95A 109.4 . .
C87 C95 H95A 109.4 . .
C89 C95 H95B 109.4 . .
C87 C95 H95B 109.4 . .
H95A C95 H95B 108.0 . .
C90 C96 C88 109.4(3) . .
C90 C96 H96A 109.8 . .
C88 C96 H96A 109.8 . .
C90 C96 H96B 109.8 . .
C88 C96 H96B 109.8 . .
H96A C96 H96B 108.2 . .
C67 C97 H97A 109.5 . .
C67 C97 H97B 109.5 . .
H97A C97 H97B 109.5 . .
C67 C97 H97C 109.5 . .
H97A C97 H97C 109.5 . .
H97B C97 H97C 109.5 . .
C72 C98 C103 109.7(3) . .
C72 C98 C102 112.6(3) . .
C103 C98 C102 109.0(3) . .
C72 C98 C106 111.2(3) . .
C103 C98 C106 106.3(3) . .
C102 C98 C106 107.8(4) . .
C107 C99 C102 109.2(4) . .
C107 C99 C104 108.9(5) . .
C102 C99 C104 108.8(4) . .
C107 C99 H99A 110.0 . .
C102 C99 H99A 110.0 . .
C104 C99 H99A 110.0 . .
C105 C100 C104 110.0(5) . .
C105 C100 C106 110.5(5) . .
C104 C100 C106 108.8(5) . .
C105 C100 H10A 109.2 . .
C104 C100 H10A 109.2 . .
C106 C100 H10A 109.2 . .
C107 C101 C105 109.6(5) . .
C107 C101 C103 109.7(4) . .
C105 C101 C103 109.2(4) . .
C107 C101 H10B 109.5 . .
C105 C101 H10B 109.5 . .
C103 C101 H10B 109.5 . .
C98 C102 C99 111.2(4) . .
C98 C102 H10C 109.4 . .
C99 C102 H10C 109.4 . .
C98 C102 H10D 109.4 . .
C99 C102 H10D 109.4 . .
H10C C102 H10D 108.0 . .
C101 C103 C98 111.5(4) . .
C101 C103 H10E 109.3 . .
C98 C103 H10E 109.3 . .
C101 C103 H10F 109.3 . .
C98 C103 H10F 109.3 . .
H10E C103 H10F 108.0 . .
C100 C104 C99 108.9(5) . .
C100 C104 H10G 109.9 . .
C99 C104 H10G 109.9 . .
C100 C104 H10H 109.9 . .
C99 C104 H10H 109.9 . .
H10G C104 H10H 108.3 . .
C101 C105 C100 109.1(4) . .
C101 C105 H10I 109.9 . .
C100 C105 H10I 109.9 . .
C101 C105 H10J 109.9 . .
C100 C105 H10J 109.9 . .
H10I C105 H10J 108.3 . .
C100 C106 C98 110.9(3) . .
C100 C106 H10K 109.5 . .
C98 C106 H10K 109.5 . .
C100 C106 H10L 109.5 . .
C98 C106 H10L 109.5 . .
H10K C106 H10L 108.1 . .
C101 C107 C99 110.8(4) . .
C101 C107 H10M 109.5 . .
C99 C107 H10M 109.5 . .
C101 C107 H10N 109.5 . .
C99 C107 H10N 109.5 . .
H10M C107 H10N 108.1 . .
C74 C108 H10O 109.5 . .
C74 C108 H10P 109.5 . .
H10O C108 H10P 109.5 . .
C74 C108 H10Q 109.5 . .
H10O C108 H10Q 109.5 . .
H10P C108 H10Q 109.5 . .
C110 C109 H10R 109.5 . .
C110 C109 H10S 109.5 . .
H10R C109 H10S 109.5 . .
C110 C109 H10T 109.5 . .
H10R C109 H10T 109.5 . .
H10S C109 H10T 109.5 . .
C109 C110 C111 112.7(4) . .
C109 C110 H11A 109.1 . .
C111 C110 H11A 109.1 . .
C109 C110 H11B 109.1 . .
C111 C110 H11B 109.1 . .
H11A C110 H11B 107.8 . .
C112 C111 C110 113.7(3) . .
C112 C111 H11C 108.8 . .
C110 C111 H11C 108.8 . .
C112 C111 H11D 108.8 . .
C110 C111 H11D 108.8 . .
H11C C111 H11D 107.7 . .
C113 C112 C111 116.3(3) . .
C113 C112 H11E 108.2 . .
C111 C112 H11E 108.2 . .
C113 C112 H11F 108.2 . .
C111 C112 H11F 108.2 . .
H11E C112 H11F 107.4 . .
C114 C113 C115 120.8(3) . .
C114 C113 C112 125.0(4) . .
C115 C113 C112 114.1(3) . .
C113 C114 U1 122.5(3) . .
C113 C114 U2 97.2(2) . .
U1 C114 U2 97.27(12) . .
C113 C114 H11G 112.4 . .
U1 C114 H11G 112.4 . .
U2 C114 H11G 112.4 . .
C116 C115 C113 123.2(4) . .
C116 C115 H11H 118.4 . .
C113 C115 H11H 118.4 . .
C115 C116 C117 117.7(4) . .
C115 C116 U2 106.7(3) . .
C117 C116 U2 134.4(3) . .
C116 C117 C118 111.3(4) . .
C116 C117 H11I 109.4 . .
C118 C117 H11I 109.4 . .
C116 C117 H11J 109.4 . .
C118 C117 H11J 109.4 . .
H11I C117 H11J 108.0 . .
C119 C118 C117 110.7(4) . .
C119 C118 H11K 109.5 . .
C117 C118 H11K 109.5 . .
C119 C118 H11L 109.5 . .
C117 C118 H11L 109.5 . .
H11K C118 H11L 108.1 . .
C118 C119 C120 111.3(6) . .
C118 C119 H11M 109.4 . .
C120 C119 H11M 109.4 . .
C118 C119 H11N 109.4 . .
C120 C119 H11N 109.4 . .
H11M C119 H11N 108.0 . .
C119 C120 H12B 109.5 . .
C119 C120 H12C 109.5 . .
H12B C120 H12C 109.5 . .
C119 C120 H12D 109.5 . .
H12B C120 H12D 109.5 . .
H12C C120 H12D 109.5 . .
C203 O202 C201 114.4(8) . .
O202 C203 C204 118.9(10) . .
C203 C204 O205 115.9(12) . .
C206 O205 C204 112.6(11) . .
O215 C211 C214 81.8(14) 2_756 2_756
O215 C211 C216 59.3(12) 2_756 2_756
C214 C211 C216 141.1(18) 2_756 2_756
O215 C211 O212 99.6(14) 2_756 .
C216 C211 O212 153.6(18) 2_756 .
O215 C211 C213 105.4(14) 2_756 2_756
C214 C211 C213 48.6(10) 2_756 2_756
C216 C211 C213 138.1(17) 2_756 2_756
C214 O212 C213 148(4) 2_756 2_756
C214 O212 C213 138(3) 2_756 .
C213 O212 C213 73.1(19) 2_756 .
C214 O212 C211 54(2) 2_756 .
C213 O212 C211 107.6(19) 2_756 .
C213 O212 C211 142.7(14) . .
O212 C213 O212 106.9(19) 2_756 .
O212 C213 C213 69.5(17) 2_756 2_756
O212 C213 C214 119.9(17) . .
C213 C213 C214 82.6(15) 2_756 .
O212 C213 C214 119(2) 2_756 2_756
C213 C213 C214 50.1(11) 2_756 2_756
C214 C213 C214 132.6(12) . 2_756
O212 C213 C211 46.6(14) 2_756 2_756
O212 C213 C211 137.7(16) . 2_756
C213 C213 C211 106.7(17) 2_756 2_756
C214 C213 C211 144.4(14) 2_756 2_756
O212 C214 C211 101(3) 2_756 2_756
C211 C214 C213 92.3(14) 2_756 .
O212 C214 O215 131(3) 2_756 .
C211 C214 O215 47.6(11) 2_756 .
C213 C214 O215 112.7(13) . .
C211 C214 C213 118.9(14) 2_756 2_756
C213 C214 C213 47.4(12) . 2_756
O215 C214 C213 159.2(13) . 2_756
C211 O215 C216 67.6(15) 2_756 .
C211 O215 C214 50.6(13) 2_756 .
C216 O215 C214 118.3(18) . .
O215 C216 C211 53.1(12) . 2_756

loop_
_geom_bond_atom_site_label_1
_geom_bond_atom_site_label_2
_geom_bond_distance
_geom_bond_site_symmetry_2
U1 O2 2.140(2) .
U1 O1 2.149(2) .
U1 O3 2.167(2) .
U1 O4 2.462(2) .
U1 C114 2.528(3) .
U1 N1 2.556(3) .
U1 U2 3.8552(3) .
U2 O5 2.134(2) .
U2 O6 2.175(2) .
U2 O4 2.331(2) .
U2 C116 2.464(4) .
U2 N2 2.572(3) .
U2 C114 2.608(4) .
O1 C3 1.353(4) .
O2 C10 1.368(4) .
O3 C17 1.357(4) .
O4 C57 1.397(4) .
O5 C64 1.364(4) .
O6 C71 1.383(4) .
N1 C15 1.492(4) .
N1 C8 1.498(4) .
N1 C1 1.504(4) .
N2 C69 1.495(4) .
N2 C62 1.507(4) .
N2 C55 1.507(4) .
C1 C2 1.506(5) .
C1 H1A 0.9900 .
C1 H1B 0.9900 .
C2 C7 1.395(5) .
C2 C3 1.409(5) .
C3 C4 1.415(5) .
C4 C5 1.396(5) .
C4 C22 1.529(5) .
C5 C6 1.391(5) .
C5 H5A 0.9500 .
C6 C7 1.386(5) .
C6 C32 1.512(5) .
C7 H7A 0.9500 .
C8 C9 1.504(5) .
C8 H8A 0.9900 .
C8 H8B 0.9900 .
C9 C14 1.386(5) .
C9 C10 1.395(4) .
C10 C11 1.409(5) .
C11 C12 1.404(5) .
C11 C33 1.541(5) .
C12 C13 1.378(5) .
C12 H12A 0.9500 .
C13 C14 1.392(5) .
C13 C43 1.511(6) .
C14 H14A 0.9500 .
C15 C16 1.522(5) .
C15 H15A 0.9900 .
C15 H15B 0.9900 .
C16 C21 1.386(5) .
C16 C17 1.408(5) .
C17 C18 1.419(4) .
C18 C19 1.394(5) .
C18 C44 1.545(5) .
C19 C20 1.390(5) .
C19 H19A 0.9500 .
C20 C21 1.391(5) .
C20 C54 1.511(5) .
C21 H21A 0.9500 .
C22 C30 1.544(5) .
C22 C27 1.546(5) .
C22 C26 1.554(5) .
C23 C31 1.525(6) .
C23 C28 1.532(6) .
C23 C26 1.532(5) .
C23 H23A 1.0000 .
C24 C29 1.519(6) .
C24 C31 1.531(7) .
C24 C27 1.545(5) .
C24 H24A 1.0000 .
C25 C28 1.518(6) .
C25 C30 1.533(5) .
C25 C29 1.536(6) .
C25 H25A 1.0000 .
C26 H26A 0.9900 .
C26 H26B 0.9900 .
C27 H27A 0.9900 .
C27 H27B 0.9900 .
C28 H28A 0.9900 .
C28 H28B 0.9900 .
C29 H29A 0.9900 .
C29 H29B 0.9900 .
C30 H30A 0.9900 .
C30 H30B 0.9900 .
C31 H31A 0.9900 .
C31 H31B 0.9900 .
C32 H32A 0.9800 .
C32 H32B 0.9800 .
C32 H32C 0.9800 .
C33 C37 1.529(5) .
C33 C41 1.536(5) .
C33 C38 1.544(5) .
C34 C39 1.514(7) .
C34 C42 1.523(7) .
C34 C37 1.546(6) .
C34 H34A 1.0000 .
C35 C40 1.498(7) .
C35 C39 1.512(7) .
C35 C41 1.548(6) .
C35 H35A 1.0000 .
C36 C40 1.515(7) .
C36 C42 1.517(6) .
C36 C38 1.554(5) .
C36 H36A 1.0000 .
C37 H37A 0.9900 .
C37 H37B 0.9900 .
C38 H38A 0.9900 .
C38 H38B 0.9900 .
C39 H39A 0.9900 .
C39 H39B 0.9900 .
C40 H40A 0.9900 .
C40 H40B 0.9900 .
C41 H41A 0.9900 .
C41 H41B 0.9900 .
C42 H42A 0.9900 .
C42 H42B 0.9900 .
C43 H43A 0.9800 .
C43 H43B 0.9800 .
C43 H43C 0.9800 .
C44 C49 1.542(5) .
C44 C48 1.546(5) .
C44 C52 1.548(5) .
C45 C50 1.531(6) .
C45 C53 1.532(6) .
C45 C48 1.541(5) .
C45 H45A 1.0000 .
C46 C50 1.532(5) .
C46 C51 1.534(6) .
C46 C52 1.534(5) .
C46 H46A 1.0000 .
C47 C51 1.524(5) .
C47 C53 1.531(6) .
C47 C49 1.540(5) .
C47 H47A 1.0000 .
C48 H48A 0.9900 .
C48 H48B 0.9900 .
C49 H49A 0.9900 .
C49 H49B 0.9900 .
C50 H50A 0.9900 .
C50 H50B 0.9900 .
C51 H51A 0.9900 .
C51 H51B 0.9900 .
C52 H52A 0.9900 .
C52 H52B 0.9900 .
C53 H53A 0.9900 .
C53 H53B 0.9900 .
C54 H54A 0.9800 .
C54 H54B 0.9800 .
C54 H54C 0.9800 .
C55 C56 1.509(5) .
C55 H55A 0.9900 .
C55 H55B 0.9900 .
C56 C61 1.395(5) .
C56 C57 1.400(5) .
C57 C58 1.408(5) .
C58 C59 1.415(5) .
C58 C76 1.543(5) .
C59 C60 1.376(6) .
C59 H59A 0.9500 .
C60 C61 1.390(5) .
C60 C86 1.510(5) .
C61 H61A 0.9500 .
C62 C63 1.497(5) .
C62 H62A 0.9900 .
C62 H62B 0.9900 .
C63 C68 1.393(5) .
C63 C64 1.398(5) .
C64 C65 1.413(5) .
C65 C66 1.400(5) .
C65 C87 1.526(5) .
C66 C67 1.391(5) .
C66 H66A 0.9500 .
C67 C68 1.387(5) .
C67 C97 1.512(5) .
C68 H68A 0.9500 .
C69 C70 1.518(5) .
C69 H69A 0.9900 .
C69 H69B 0.9900 .
C70 C75 1.389(5) .
C70 C71 1.390(5) .
C71 C72 1.413(5) .
C72 C73 1.405(5) .
C72 C98 1.527(5) .
C73 C74 1.383(5) .
C73 H73A 0.9500 .
C74 C75 1.384(5) .
C74 C108 1.506(5) .
C75 H75A 0.9500 .
C76 C81 1.542(5) .
C76 C80 1.542(5) .
C76 C84 1.555(5) .
C77 C85 1.522(7) .
C77 C82 1.527(6) .
C77 C80 1.539(6) .
C77 H77A 1.0000 .
C78 C83 1.523(7) .
C78 C84 1.524(6) .
C78 C82 1.535(6) .
C78 H78A 1.0000 .
C79 C85 1.526(6) .
C79 C81 1.533(6) .
C79 C83 1.534(6) .
C79 H79A 1.0000 .
C80 H80A 0.9900 .
C80 H80B 0.9900 .
C81 H81A 0.9900 .
C81 H81B 0.9900 .
C82 H82A 0.9900 .
C82 H82B 0.9900 .
C83 H83A 0.9900 .
C83 H83B 0.9900 .
C84 H84A 0.9900 .
C84 H84B 0.9900 .
C85 H85A 0.9900 .
C85 H85B 0.9900 .
C86 H86A 0.9800 .
C86 H86B 0.9800 .
C86 H86C 0.9800 .
C87 C92 1.544(5) .
C87 C95 1.549(5) .
C87 C91 1.553(5) .
C88 C91 1.526(6) .
C88 C96 1.528(6) .
C88 C93 1.532(6) .
C88 H88A 1.0000 .
C89 C93 1.518(6) .
C89 C94 1.525(6) .
C89 C95 1.528(6) .
C89 H89A 1.0000 .
C90 C96 1.519(7) .
C90 C92 1.538(6) .
C90 C94 1.543(6) .
C90 H90A 1.0000 .
C91 H91A 0.9900 .
C91 H91B 0.9900 .
C92 H92A 0.9900 .
C92 H92B 0.9900 .
C93 H93A 0.9900 .
C93 H93B 0.9900 .
C94 H94A 0.9900 .
C94 H94B 0.9900 .
C95 H95A 0.9900 .
C95 H95B 0.9900 .
C96 H96A 0.9900 .
C96 H96B 0.9900 .
C97 H97A 0.9800 .
C97 H97B 0.9800 .
C97 H97C 0.9800 .
C98 C103 1.537(5) .
C98 C102 1.539(6) .
C98 C106 1.547(5) .
C99 C107 1.518(8) .
C99 C102 1.543(7) .
C99 C104 1.549(8) .
C99 H99A 1.0000 .
C100 C105 1.515(9) .
C100 C104 1.532(10) .
C100 C106 1.544(6) .
C100 H10A 1.0000 .
C101 C107 1.513(7) .
C101 C105 1.514(6) .
C101 C103 1.535(6) .
C101 H10B 1.0000 .
C102 H10C 0.9900 .
C102 H10D 0.9900 .
C103 H10E 0.9900 .
C103 H10F 0.9900 .
C104 H10G 0.9900 .
C104 H10H 0.9900 .
C105 H10I 0.9900 .
C105 H10J 0.9900 .
C106 H10K 0.9900 .
C106 H10L 0.9900 .
C107 H10M 0.9900 .
C107 H10N 0.9900 .
C108 H10O 0.9800 .
C108 H10P 0.9800 .
C108 H10Q 0.9800 .
C109 C110 1.508(7) .
C109 H10R 0.9800 .
C109 H10S 0.9800 .
C109 H10T 0.9800 .
C110 C111 1.524(5) .
C110 H11A 0.9900 .
C110 H11B 0.9900 .
C111 C112 1.519(6) .
C111 H11C 0.9900 .
C111 H11D 0.9900 .
C112 C113 1.513(5) .
C112 H11E 0.9900 .
C112 H11F 0.9900 .
C113 C114 1.359(5) .
C113 C115 1.475(6) .
C114 H11G 1.0000 .
C115 C116 1.357(6) .
C115 H11H 0.9500 .
C116 C117 1.520(6) .
C117 C118 1.580(7) .
C117 H11I 0.9900 .
C117 H11J 0.9900 .
C118 C119 1.501(8) .
C118 H11K 0.9900 .
C118 H11L 0.9900 .
C119 C120 1.530(8) .
C119 H11M 0.9900 .
C119 H11N 0.9900 .
C120 H12B 0.9800 .
C120 H12C 0.9800 .
C120 H12D 0.9800 .
C201 O202 1.446(10) .
O202 C203 1.357(10) .
C203 C204 1.402(15) .
C204 O205 1.552(15) .
O205 C206 1.331(15) .
C211 O215 1.21(2) 2_756
C211 C214 1.27(3) 2_756
C211 C216 1.40(3) 2_756
C211 O212 1.533(16) .
C211 C213 2.01(2) 2_756
O212 C214 0.650(18) 2_756
O212 C213 0.920(19) 2_756
O212 C213 1.419(15) .
C213 O212 0.920(19) 2_756
C213 C213 1.45(3) 2_756
C213 C214 1.509(18) .
C213 C214 1.95(2) 2_756
C213 C211 2.01(2) 2_756
C214 O212 0.650(18) 2_756
C214 C211 1.27(3) 2_756
C214 O215 1.626(19) .
C214 C213 1.95(2) 2_756
O215 C211 1.21(2) 2_756
O215 C216 1.303(19) .
C216 C211 1.40(3) 2_756

loop_
_geom_torsion_atom_site_label_1
_geom_torsion_atom_site_label_2
_geom_torsion_atom_site_label_3
_geom_torsion_atom_site_label_4
_geom_torsion
_geom_torsion_site_symmetry_1
_geom_torsion_site_symmetry_4
O2 U1 U2 O5 -57.38(10) . .
O1 U1 U2 O5 142.68(10) . .
O3 U1 U2 O5 40.72(15) . .
O4 U1 U2 O5 -144.69(12) . .
C114 U1 U2 O5 24.35(16) . .
N1 U1 U2 O5 -131.51(11) . .
O2 U1 U2 O6 89.51(11) . .
O1 U1 U2 O6 -70.43(12) . .
O3 U1 U2 O6 -172.39(16) . .
O4 U1 U2 O6 2.19(14) . .
C114 U1 U2 O6 171.24(17) . .
N1 U1 U2 O6 15.38(13) . .
O2 U1 U2 O4 87.31(12) . .
O1 U1 U2 O4 -72.62(12) . .
O3 U1 U2 O4 -174.59(16) . .
C114 U1 U2 O4 169.05(17) . .
N1 U1 U2 O4 13.18(13) . .
O2 U1 U2 C116 -159.73(11) . .
O1 U1 U2 C116 40.33(11) . .
O3 U1 U2 C116 -61.63(16) . .
O4 U1 U2 C116 112.96(13) . .
C114 U1 U2 C116 -77.99(17) . .
N1 U1 U2 C116 126.14(12) . .
O2 U1 U2 N2 16.26(8) . .
O1 U1 U2 N2 -143.68(9) . .
O3 U1 U2 N2 114.36(14) . .
O4 U1 U2 N2 -71.05(12) . .
C114 U1 U2 N2 98.00(15) . .
N1 U1 U2 N2 -57.87(10) . .
O2 U1 U2 C114 -81.74(15) . .
O1 U1 U2 C114 118.33(16) . .
O3 U1 U2 C114 16.37(19) . .
O4 U1 U2 C114 -169.05(17) . .
N1 U1 U2 C114 -155.87(16) . .
O2 U1 O1 C3 3.6(4) . .
O3 U1 O1 C3 -69.9(3) . .
O4 U1 O1 C3 105.9(3) . .
C114 U1 O1 C3 -177.9(3) . .
N1 U1 O1 C3 11.9(3) . .
U2 U1 O1 C3 139.4(3) . .
O1 U1 O2 C10 10.2(5) . .
O3 U1 O2 C10 82.6(4) . .
O4 U1 O2 C10 -91.5(4) . .
C114 U1 O2 C10 -168.5(4) . .
N1 U1 O2 C10 1.7(4) . .
U2 U1 O2 C10 -126.9(4) . .
O2 U1 O3 C17 -21.1(2) . .
O1 U1 O3 C17 131.0(2) . .
C114 U1 O3 C17 -110.1(3) . .
N1 U1 O3 C17 52.3(2) . .
U2 U1 O3 C17 -121.6(2) . .
O5 U2 O4 C57 -92.6(3) . .
O6 U2 O4 C57 24.9(2) . .
C116 U2 O4 C57 139.3(2) . .
N2 U2 O4 C57 -51.7(2) . .
C114 U2 O4 C57 -149.4(2) . .
U1 U2 O4 C57 -156.7(3) . .
O5 U2 O4 U1 64.01(18) . .
O6 U2 O4 U1 -178.46(10) . .
C116 U2 O4 U1 -64.01(13) . .
N2 U2 O4 U1 104.92(10) . .
C114 U2 O4 U1 7.26(11) . .
O2 U1 O4 C57 56.4(3) . .
O1 U1 O4 C57 -95.0(3) . .
C114 U1 O4 C57 145.1(3) . .
N1 U1 O4 C57 -17.1(3) . .
U2 U1 O4 C57 152.7(3) . .
O2 U1 O4 U2 -96.24(10) . .
O1 U1 O4 U2 112.32(10) . .
C114 U1 O4 U2 -7.52(12) . .
N1 U1 O4 U2 -169.75(10) . .
O6 U2 O5 C64 -60.0(4) . .
O4 U2 O5 C64 57.7(4) . .
C116 U2 O5 C64 -177.6(4) . .
N2 U2 O5 C64 16.5(3) . .
C114 U2 O5 C64 113.1(4) . .
U1 U2 O5 C64 97.5(3) . .
O5 U2 O6 C71 14.7(3) . .
O4 U2 O6 C71 -135.7(2) . .
C116 U2 O6 C71 127.2(3) . .
N2 U2 O6 C71 -59.6(2) . .
U1 U2 O6 C71 -137.0(2) . .
O2 U1 N1 C15 88.1(2) . .
O1 U1 N1 C15 -87.7(2) . .
O3 U1 N1 C15 -2.5(2) . .
O4 U1 N1 C15 -178.8(2) . .
C114 U1 N1 C15 118.6(3) . .
U2 U1 N1 C15 173.58(17) . .
O2 U1 N1 C8 -37.86(19) . .
O1 U1 N1 C8 146.4(2) . .
O3 U1 N1 C8 -128.5(2) . .
O4 U1 N1 C8 55.2(2) . .
C114 U1 N1 C8 -7.4(4) . .
U2 U1 N1 C8 47.6(2) . .
O2 U1 N1 C1 -151.0(2) . .
O1 U1 N1 C1 33.21(18) . .
O3 U1 N1 C1 118.4(2) . .
O4 U1 N1 C1 -57.95(19) . .
C114 U1 N1 C1 -120.6(3) . .
U2 U1 N1 C1 -65.5(2) . .
O5 U2 N2 C69 -90.2(2) . .
O6 U2 N2 C69 10.6(2) . .
O4 U2 N2 C69 111.6(2) . .
C116 U2 N2 C69 164.1(4) . .
C114 U2 N2 C69 -172.0(2) . .
U1 U2 N2 C69 147.8(2) . .
O5 U2 N2 C62 33.22(19) . .
O6 U2 N2 C62 134.0(2) . .
O4 U2 N2 C62 -124.9(2) . .
C116 U2 N2 C62 -72.4(5) . .
C114 U2 N2 C62 -48.5(2) . .
U1 U2 N2 C62 -88.79(18) . .
O5 U2 N2 C55 147.8(2) . .
O6 U2 N2 C55 -111.4(2) . .
O4 U2 N2 C55 -10.38(19) . .
C116 U2 N2 C55 42.2(5) . .
C114 U2 N2 C55 66.0(2) . .
U1 U2 N2 C55 25.77(19) . .
C15 N1 C1 C2 52.6(4) . .
C8 N1 C1 C2 173.5(3) . .
U1 N1 C1 C2 -68.5(3) . .
N1 C1 C2 C7 -129.6(3) . .
N1 C1 C2 C3 55.9(4) . .
U1 O1 C3 C2 -30.8(5) . .
U1 O1 C3 C4 150.0(3) . .
C7 C2 C3 O1 -175.6(3) . .
C1 C2 C3 O1 -1.2(5) . .
C7 C2 C3 C4 3.6(5) . .
C1 C2 C3 C4 178.1(3) . .
O1 C3 C4 C5 173.7(3) . .
C2 C3 C4 C5 -5.6(5) . .
O1 C3 C4 C22 -10.4(5) . .
C2 C3 C4 C22 170.4(3) . .
C3 C4 C5 C6 3.5(5) . .
C22 C4 C5 C6 -172.5(3) . .
C4 C5 C6 C7 0.8(6) . .
C4 C5 C6 C32 178.9(4) . .
C5 C6 C7 C2 -2.9(5) . .
C32 C6 C7 C2 178.9(3) . .
C3 C2 C7 C6 0.8(5) . .
C1 C2 C7 C6 -173.8(3) . .
C15 N1 C8 C9 -58.1(4) . .
C1 N1 C8 C9 -177.7(3) . .
U1 N1 C8 C9 67.0(3) . .
N1 C8 C9 C14 139.3(3) . .
N1 C8 C9 C10 -47.7(4) . .
U1 O2 C10 C9 17.0(6) . .
U1 O2 C10 C11 -164.0(3) . .
C14 C9 C10 O2 174.7(3) . .
C8 C9 C10 O2 1.8(4) . .
C14 C9 C10 C11 -4.4(5) . .
C8 C9 C10 C11 -177.3(3) . .
O2 C10 C11 C12 -173.2(3) . .
C9 C10 C11 C12 5.8(5) . .
O2 C10 C11 C33 5.2(5) . .
C9 C10 C11 C33 -175.7(3) . .
C10 C11 C12 C13 -3.1(5) . .
C33 C11 C12 C13 178.3(3) . .
C11 C12 C13 C14 -1.3(6) . .
C11 C12 C13 C43 177.9(4) . .
C10 C9 C14 C13 -0.2(5) . .
C8 C9 C14 C13 172.9(3) . .
C12 C13 C14 C9 3.0(5) . .
C43 C13 C14 C9 -176.2(4) . .
C8 N1 C15 C16 80.2(4) . .
C1 N1 C15 C16 -164.1(3) . .
U1 N1 C15 C16 -45.1(4) . .
N1 C15 C16 C21 -119.6(4) . .
N1 C15 C16 C17 68.6(4) . .
U1 O3 C17 C16 -51.5(4) . .
U1 O3 C17 C18 128.9(3) . .
C21 C16 C17 O3 172.2(3) . .
C15 C16 C17 O3 -16.0(4) . .
C21 C16 C17 C18 -8.2(5) . .
C15 C16 C17 C18 163.6(3) . .
O3 C17 C18 C19 -172.3(3) . .
C16 C17 C18 C19 8.1(5) . .
O3 C17 C18 C44 11.3(5) . .
C16 C17 C18 C44 -168.3(3) . .
C17 C18 C19 C20 -2.2(5) . .
C44 C18 C19 C20 174.2(3) . .
C18 C19 C20 C21 -3.6(5) . .
C18 C19 C20 C54 176.7(4) . .
C17 C16 C21 C20 2.1(5) . .
C15 C16 C21 C20 -169.8(3) . .
C19 C20 C21 C16 3.7(5) . .
C54 C20 C21 C16 -176.7(4) . .
C5 C4 C22 C30 -2.8(5) . .
C3 C4 C22 C30 -178.5(3) . .
C5 C4 C22 C27 -123.6(4) . .
C3 C4 C22 C27 60.6(4) . .
C5 C4 C22 C26 115.6(4) . .
C3 C4 C22 C26 -60.2(4) . .
C31 C23 C26 C22 -59.6(4) . .
C28 C23 C26 C22 60.6(4) . .
C4 C22 C26 C23 -179.7(3) . .
C30 C22 C26 C23 -58.1(4) . .
C27 C22 C26 C23 57.3(4) . .
C29 C24 C27 C22 -61.2(4) . .
C31 C24 C27 C22 59.9(4) . .
C4 C22 C27 C24 -177.6(3) . .
C30 C22 C27 C24 58.4(4) . .
C26 C22 C27 C24 -57.1(4) . .
C30 C25 C28 C23 58.7(4) . .
C29 C25 C28 C23 -60.6(4) . .
C31 C23 C28 C25 59.9(4) . .
C26 C23 C28 C25 -60.1(4) . .
C31 C24 C29 C25 -60.5(4) . .
C27 C24 C29 C25 60.3(5) . .
C28 C25 C29 C24 60.8(4) . .
C30 C25 C29 C24 -58.9(5) . .
C28 C25 C30 C22 -59.1(4) . .
C29 C25 C30 C22 60.2(4) . .
C4 C22 C30 C25 176.7(3) . .
C27 C22 C30 C25 -59.2(4) . .
C26 C22 C30 C25 57.6(4) . .
C28 C23 C31 C24 -58.8(4) . .
C26 C23 C31 C24 61.4(5) . .
C29 C24 C31 C23 59.7(4) . .
C27 C24 C31 C23 -61.7(4) . .
C12 C11 C33 C37 70.3(4) . .
C10 C11 C33 C37 -108.1(4) . .
C12 C11 C33 C41 -49.5(4) . .
C10 C11 C33 C41 132.1(4) . .
C12 C11 C33 C38 -169.6(3) . .
C10 C11 C33 C38 12.0(5) . .
C41 C33 C37 C34 -56.6(5) . .
C11 C33 C37 C34 -176.1(4) . .
C38 C33 C37 C34 59.3(5) . .
C39 C34 C37 C33 58.5(5) . .
C42 C34 C37 C33 -60.9(5) . .
C37 C33 C38 C36 -59.8(4) . .
C41 C33 C38 C36 57.6(4) . .
C11 C33 C38 C36 178.7(3) . .
C40 C36 C38 C33 -58.8(5) . .
C42 C36 C38 C33 61.5(5) . .
C40 C35 C39 C34 -58.6(5) . .
C41 C35 C39 C34 61.1(5) . .
C42 C34 C39 C35 57.7(5) . .
C37 C34 C39 C35 -61.1(5) . .
C39 C35 C40 C36 59.1(5) . .
C41 C35 C40 C36 -59.9(5) . .
C42 C36 C40 C35 -60.0(5) . .
C38 C36 C40 C35 59.1(5) . .
C37 C33 C41 C35 56.8(5) . .
C11 C33 C41 C35 176.6(4) . .
C38 C33 C41 C35 -59.0(5) . .
C40 C35 C41 C33 61.3(5) . .
C39 C35 C41 C33 -58.6(5) . .
C40 C36 C42 C34 59.1(5) . .
C38 C36 C42 C34 -61.2(5) . .
C39 C34 C42 C36 -57.7(5) . .
C37 C34 C42 C36 61.1(5) . .
C19 C18 C44 C49 -119.0(3) . .
C17 C18 C44 C49 57.2(4) . .
C19 C18 C44 C48 119.3(4) . .
C17 C18 C44 C48 -64.5(4) . .
C19 C18 C44 C52 -0.2(4) . .
C17 C18 C44 C52 176.0(3) . .
C50 C45 C48 C44 61.4(4) . .
C53 C45 C48 C44 -59.2(4) . .
C49 C44 C48 C45 56.7(4) . .
C18 C44 C48 C45 178.6(3) . .
C52 C44 C48 C45 -59.3(4) . .
C51 C47 C49 C44 -60.8(4) . .
C53 C47 C49 C44 59.2(4) . .
C18 C44 C49 C47 179.3(3) . .
C48 C44 C49 C47 -56.8(4) . .
C52 C44 C49 C47 58.4(4) . .
C53 C45 C50 C46 60.6(4) . .
C48 C45 C50 C46 -59.9(4) . .
C51 C46 C50 C45 -61.1(4) . .
C52 C46 C50 C45 59.7(4) . .
C53 C47 C51 C46 -60.4(4) . .
C49 C47 C51 C46 59.6(4) . .
C50 C46 C51 C47 61.4(4) . .
C52 C46 C51 C47 -59.1(4) . .
C50 C46 C52 C44 -61.2(4) . .
C51 C46 C52 C44 59.0(4) . .
C49 C44 C52 C46 -57.6(4) . .
C18 C44 C52 C46 -177.4(3) . .
C48 C44 C52 C46 59.4(4) . .
C51 C47 C53 C45 59.5(4) . .
C49 C47 C53 C45 -60.5(4) . .
C50 C45 C53 C47 -59.9(4) . .
C48 C45 C53 C47 60.7(4) . .
C69 N2 C55 C56 -63.2(4) . .
C62 N2 C55 C56 177.6(3) . .
U2 N2 C55 C56 61.3(3) . .
N2 C55 C56 C61 111.8(3) . .
N2 C55 C56 C57 -66.1(4) . .
U2 O4 C57 C56 70.6(3) . .
U1 O4 C57 C56 -79.8(3) . .
U2 O4 C57 C58 -108.1(3) . .
U1 O4 C57 C58 101.6(3) . .
C61 C56 C57 O4 174.7(3) . .
C55 C56 C57 O4 -7.5(4) . .
C61 C56 C57 C58 -6.7(5) . .
C55 C56 C57 C58 171.2(3) . .
O4 C57 C58 C59 -175.3(3) . .
C56 C57 C58 C59 6.1(5) . .
O4 C57 C58 C76 10.5(5) . .
C56 C57 C58 C76 -168.1(3) . .
C57 C58 C59 C60 -1.3(5) . .
C76 C58 C59 C60 173.7(3) . .
C58 C59 C60 C61 -3.1(6) . .
C58 C59 C60 C86 -179.3(4) . .
C59 C60 C61 C56 2.7(5) . .
C86 C60 C61 C56 178.9(3) . .
C57 C56 C61 C60 2.0(5) . .
C55 C56 C61 C60 -176.0(3) . .
C69 N2 C62 C63 52.8(4) . .
C55 N2 C62 C63 170.0(3) . .
U2 N2 C62 C63 -71.5(3) . .
N2 C62 C63 C68 -119.8(4) . .
N2 C62 C63 C64 60.1(4) . .
U2 O5 C64 C63 -35.2(5) . .
U2 O5 C64 C65 143.4(3) . .
C68 C63 C64 O5 176.6(3) . .
C62 C63 C64 O5 -3.3(5) . .
C68 C63 C64 C65 -2.0(5) . .
C62 C63 C64 C65 178.1(3) . .
O5 C64 C65 C66 -174.9(3) . .
C63 C64 C65 C66 3.7(5) . .
O5 C64 C65 C87 8.0(5) . .
C63 C64 C65 C87 -173.5(3) . .
C64 C65 C66 C67 -2.2(5) . .
C87 C65 C66 C67 175.0(3) . .
C65 C66 C67 C68 -1.0(5) . .
C65 C66 C67 C97 177.2(3) . .
C66 C67 C68 C63 2.8(5) . .
C97 C67 C68 C63 -175.4(3) . .
C64 C63 C68 C67 -1.3(5) . .
C62 C63 C68 C67 178.6(3) . .
C62 N2 C69 C70 -83.4(4) . .
C55 N2 C69 C70 161.5(3) . .
U2 N2 C69 C70 38.1(3) . .
N2 C69 C70 C75 119.8(3) . .
N2 C69 C70 C71 -66.6(4) . .
U2 O6 C71 C70 58.0(4) . .
U2 O6 C71 C72 -121.7(3) . .
C75 C70 C71 O6 -171.2(3) . .
C69 C70 C71 O6 15.3(5) . .
C75 C70 C71 C72 8.4(5) . .
C69 C70 C71 C72 -165.1(3) . .
O6 C71 C72 C73 170.4(3) . .
C70 C71 C72 C73 -9.3(5) . .
O6 C71 C72 C98 -14.7(5) . .
C70 C71 C72 C98 165.7(3) . .
C71 C72 C73 C74 3.0(5) . .
C98 C72 C73 C74 -172.1(3) . .
C72 C73 C74 C75 4.1(5) . .
C72 C73 C74 C108 -177.2(3) . .
C73 C74 C75 C70 -5.2(5) . .
C108 C74 C75 C70 176.1(3) . .
C71 C70 C75 C74 -0.9(5) . .
C69 C70 C75 C74 172.8(3) . .
C57 C58 C76 C81 -11.2(5) . .
C59 C58 C76 C81 174.6(3) . .
C57 C58 C76 C80 108.1(4) . .
C59 C58 C76 C80 -66.1(4) . .
C57 C58 C76 C84 -133.8(4) . .
C59 C58 C76 C84 52.0(4) . .
C85 C77 C80 C76 59.3(4) . .
C82 C77 C80 C76 -60.5(4) . .
C81 C76 C80 C77 -58.0(4) . .
C58 C76 C80 C77 177.2(3) . .
C84 C76 C80 C77 57.3(4) . .
C85 C79 C81 C76 -61.3(4) . .
C83 C79 C81 C76 58.9(4) . .
C80 C76 C81 C79 59.2(4) . .
C58 C76 C81 C79 179.1(3) . .
C84 C76 C81 C79 -56.5(4) . .
C85 C77 C82 C78 -59.5(5) . .
C80 C77 C82 C78 61.0(5) . .
C83 C78 C82 C77 59.6(5) . .
C84 C78 C82 C77 -61.0(5) . .
C84 C78 C83 C79 60.3(4) . .
C82 C78 C83 C79 -60.3(4) . .
C85 C79 C83 C78 61.3(5) . .
C81 C79 C83 C78 -59.4(4) . .
C83 C78 C84 C76 -61.5(4) . .
C82 C78 C84 C76 59.4(5) . .
C81 C76 C84 C78 58.1(4) . .
C80 C76 C84 C78 -56.7(4) . .
C58 C76 C84 C78 -174.7(3) . .
C82 C77 C85 C79 61.1(4) . .
C80 C77 C85 C79 -58.4(4) . .
C81 C79 C85 C77 59.3(5) . .
C83 C79 C85 C77 -62.0(5) . .
C66 C65 C87 C92 121.8(4) . .
C64 C65 C87 C92 -61.2(4) . .
C66 C65 C87 C95 1.5(5) . .
C64 C65 C87 C95 178.5(3) . .
C66 C65 C87 C91 -117.3(3) . .
C64 C65 C87 C91 59.7(4) . .
C96 C88 C91 C87 60.5(4) . .
C93 C88 C91 C87 -59.7(4) . .
C65 C87 C91 C88 178.8(3) . .
C92 C87 C91 C88 -57.7(4) . .
C95 C87 C91 C88 57.5(4) . .
C96 C90 C92 C87 -58.7(4) . .
C94 C90 C92 C87 62.1(4) . .
C65 C87 C92 C90 177.3(3) . .
C95 C87 C92 C90 -59.6(4) . .
C91 C87 C92 C90 55.9(4) . .
C94 C89 C93 C88 60.7(5) . .
C95 C89 C93 C88 -59.9(5) . .
C91 C88 C93 C89 59.8(5) . .
C96 C88 C93 C89 -59.7(5) . .
C93 C89 C94 C90 -60.4(5) . .
C95 C89 C94 C90 60.3(5) . .
C96 C90 C94 C89 60.0(5) . .
C92 C90 C94 C89 -61.0(5) . .
C93 C89 C95 C87 60.1(4) . .
C94 C89 C95 C87 -60.5(5) . .
C65 C87 C95 C89 -177.5(3) . .
C92 C87 C95 C89 58.7(4) . .
C91 C87 C95 C89 -57.6(4) . .
C92 C90 C96 C88 60.8(4) . .
C94 C90 C96 C88 -59.3(5) . .
C91 C88 C96 C90 -61.2(4) . .
C93 C88 C96 C90 58.9(4) . .
C73 C72 C98 C103 123.0(3) . .
C71 C72 C98 C103 -51.7(4) . .
C73 C72 C98 C102 -115.4(4) . .
C71 C72 C98 C102 69.9(5) . .
C73 C72 C98 C106 5.7(5) . .
C71 C72 C98 C106 -169.0(4) . .
C72 C98 C102 C99 -178.4(4) . .
C103 C98 C102 C99 -56.5(5) . .
C106 C98 C102 C99 58.5(5) . .
C107 C99 C102 C98 58.5(5) . .
C104 C99 C102 C98 -60.3(6) . .
C107 C101 C103 C98 -58.0(5) . .
C105 C101 C103 C98 62.1(5) . .
C72 C98 C103 C101 179.9(3) . .
C102 C98 C103 C101 56.2(4) . .
C106 C98 C103 C101 -59.7(4) . .
C105 C100 C104 C99 59.9(6) . .
C106 C100 C104 C99 -61.3(6) . .
C107 C99 C104 C100 -58.2(6) . .
C102 C99 C104 C100 60.8(6) . .
C107 C101 C105 C100 60.3(5) . .
C103 C101 C105 C100 -59.8(6) . .
C104 C100 C105 C101 -60.9(6) . .
C106 C100 C105 C101 59.2(6) . .
C105 C100 C106 C98 -59.5(6) . .
C104 C100 C106 C98 61.4(6) . .
C72 C98 C106 C100 177.2(4) . .
C103 C98 C106 C100 57.9(6) . .
C102 C98 C106 C100 -58.9(6) . .
C105 C101 C107 C99 -60.3(5) . .
C103 C101 C107 C99 59.5(5) . .
C102 C99 C107 C101 -59.7(5) . .
C104 C99 C107 C101 59.0(5) . .
C109 C110 C111 C112 173.3(4) . .
C110 C111 C112 C113 176.1(3) . .
C111 C112 C113 C114 8.2(5) . .
C111 C112 C113 C115 -168.7(3) . .
C115 C113 C114 U1 -55.8(4) . .
C112 C113 C114 U1 127.5(3) . .
C115 C113 C114 U2 47.6(4) . .
C112 C113 C114 U2 -129.1(3) . .
O2 U1 C114 C113 -155.8(3) . .
O1 U1 C114 C113 24.9(3) . .
O3 U1 C114 C113 -68.1(3) . .
O4 U1 C114 C113 109.8(3) . .
N1 U1 C114 C113 175.1(3) . .
U2 U1 C114 C113 103.4(3) . .
O2 U1 C114 U2 100.81(12) . .
O1 U1 C114 U2 -78.46(14) . .
O3 U1 C114 U2 -171.50(10) . .
O4 U1 C114 U2 6.47(10) . .
N1 U1 C114 U2 71.8(3) . .
O5 U2 C114 C113 76.7(2) . .
O4 U2 C114 C113 -131.0(2) . .
C116 U2 C114 C113 -33.7(2) . .
N2 U2 C114 C113 152.2(2) . .
U1 U2 C114 C113 -124.2(3) . .
O5 U2 C114 U1 -159.11(14) . .
O4 U2 C114 U1 -6.81(11) . .
C116 U2 C114 U1 90.52(15) . .
N2 U2 C114 U1 -83.59(12) . .
C114 C113 C115 C116 -36.0(6) . .
C112 C113 C115 C116 141.0(4) . .
C113 C115 C116 C117 -173.4(4) . .
C113 C115 C116 U2 -4.1(5) . .
O5 U2 C116 C115 -56.8(3) . .
O6 U2 C116 C115 -163.4(3) . .
O4 U2 C116 C115 96.1(3) . .
N2 U2 C116 C115 45.0(6) . .
C114 U2 C116 C115 20.0(3) . .
U1 U2 C116 C115 61.9(3) . .
O5 U2 C116 C117 109.9(4) . .
O6 U2 C116 C117 3.3(4) . .
O4 U2 C116 C117 -97.1(4) . .
N2 U2 C116 C117 -148.2(4) . .
C114 U2 C116 C117 -173.3(4) . .
U1 U2 C116 C117 -131.4(4) . .
C115 C116 C117 C118 75.8(5) . .
U2 C116 C117 C118 -89.8(5) . .
C116 C117 C118 C119 179.7(5) . .
C117 C118 C119 C120 -179.4(5) . .
C201 O202 C203 C204 -160.0(12) . .
O202 C203 C204 O205 54.5(19) . .
C203 C204 O205 C206 156.9(15) . .
O215 C211 O212 C214 -44(4) 2_756 2_756
C216 C211 O212 C214 -79(5) 2_756 2_756
C213 C211 O212 C214 -150(5) 2_756 2_756
O215 C211 O212 C213 106(2) 2_756 2_756
C214 C211 O212 C213 150(5) 2_756 2_756
C216 C211 O212 C213 71(4) 2_756 2_756
O215 C211 O212 C213 -169(3) 2_756 .
C214 C211 O212 C213 -125(5) 2_756 .
C216 C211 O212 C213 156(3) 2_756 .
C213 C211 O212 C213 85(3) 2_756 .
C214 O212 C213 O212 171(6) 2_756 2_756
C213 O212 C213 O212 0.003(2) 2_756 2_756
C211 O212 C213 O212 -97(3) . 2_756
C214 O212 C213 C213 171(6) 2_756 2_756
C211 O212 C213 C213 -97(3) . 2_756
C214 O212 C213 C214 174(4) 2_756 .
C213 O212 C213 C214 2.9(19) 2_756 .
C211 O212 C213 C214 -94(3) . .
C213 O212 C213 C214 -171(6) 2_756 2_756
C211 O212 C213 C214 92(6) . 2_756
C214 O212 C213 C211 128(5) 2_756 2_756
C213 O212 C213 C211 -43(2) 2_756 2_756
C211 O212 C213 C211 -140(2) . 2_756
O212 C213 C214 O212 -12(8) . 2_756
C213 C213 C214 O212 -10(6) 2_756 2_756
C214 C213 C214 O212 -10(6) 2_756 2_756
C211 C213 C214 O212 118(7) 2_756 2_756
O212 C213 C214 C211 -118(7) 2_756 2_756
O212 C213 C214 C211 -130.1(17) . 2_756
C213 C213 C214 C211 -128(2) 2_756 2_756
C214 C213 C214 C211 -128(2) 2_756 2_756
O212 C213 C214 O215 -162(8) 2_756 .
O212 C213 C214 O215 -174.5(13) . .
C213 C213 C214 O215 -172.7(19) 2_756 .
C214 C213 C214 O215 -172.7(19) 2_756 .
C211 C213 C214 O215 -44.3(13) 2_756 .
O212 C213 C214 C213 10(6) 2_756 2_756
O212 C213 C214 C213 -1.8(11) . 2_756
C214 C213 C214 C213 0.001(2) 2_756 2_756
C211 C213 C214 C213 128(2) 2_756 2_756
O212 C214 O215 C211 64(4) 2_756 2_756
C213 C214 O215 C211 71.2(19) . 2_756
C213 C214 O215 C211 56(5) 2_756 2_756
O212 C214 O215 C216 64(5) 2_756 .
C211 C214 O215 C216 0(2) 2_756 .
C213 C214 O215 C216 71(2) . .
C213 C214 O215 C216 56(5) 2_756 .
C214 O215 C216 C211 0.0(16) . 2_756
